data_4100087
_journal_name_full 'Journal of the American Chemical Society'
_journal_paper_doi 10.1021/ja048573p
_journal_year 2005
_chemical_formula_moiety 'C64 H90 Cl Co N13 O14 P, 17(H2 O)'
_chemical_formula_sum 'C64 H124 Cl Co N13 O31 P'
_chemical_formula_weight 1697.11
_space_group_IT_number 19
_space_group_name_Hall 'P 2ac 2ab'
_space_group_name_H-M_alt 'P 21 21 21'
_symmetry_cell_setting orthorhombic
_symmetry_space_group_name_Hall 'P 2ac 2ab'
_symmetry_space_group_name_H-M 'P 21 21 21'
_cell_angle_alpha 90.00
_cell_angle_beta 90.00
_cell_angle_gamma 90.00
_cell_formula_units_Z 16
_cell_length_a 29.486(4)
_cell_length_b 29.833(4)
_cell_length_c 37.579(5)
_cell_measurement_temperature 153(2)
_cell_volume 33057(7)
_cod_depositor_comments
;
The following automatic conversions were performed:
'_symmetry_cell_setting' value 'Orthorhombic' changed to 'orthorhombic'
according to '/home/saulius/struct/CIF-dictionaries/cif_core.dic'
dictionary named 'cif_core.dic' version 2.4.1 from 2010-06-29.

Automatic conversion script
Id: cif_fix_enum 1527 2010-12-29 10:47:43Z saulius 
;
_cod_original_sg_symbol_Hall 'P 2ac 2ab '
_cod_database_code 4100087

loop_
_symmetry_equiv_pos_as_xyz
'x, y, z'
'-x+1/2, -y, z+1/2'
'-x, y+1/2, -z+1/2'
'x+1/2, -y+1/2, -z'

loop_
_atom_site_label
_atom_site_type_symbol
_atom_site_fract_x
_atom_site_fract_y
_atom_site_fract_z
_atom_site_U_iso_or_equiv
_atom_site_adp_type
_atom_site_occupancy
_atom_site_symmetry_multiplicity
_atom_site_calc_flag
_atom_site_refinement_flags
_atom_site_disorder_assembly
_atom_site_disorder_group
C1_1 C 0.4593(2) 0.2635(2) 0.69829(18) 0.0481(19) Uani 1 1 d DU . .
C1A_1 C 0.4636(3) 0.2827(3) 0.66080(19) 0.052(2) Uani 1 1 d DU . .
H1_1 H 0.4800 0.3113 0.6618 0.078 Uiso 1 1 calc R . .
H2_1 H 0.4333 0.2877 0.6508 0.078 Uiso 1 1 calc R . .
H3_1 H 0.4802 0.2616 0.6457 0.078 Uiso 1 1 calc R . .
C1RC_1 C 0.4902(2) 0.4384(3) 0.6158(2) 0.060(2) Uani 1 1 d DU . .
H4_1 H 0.4700 0.4550 0.5990 0.072 Uiso 1 1 calc R . .
C1V_1 C 0.4613(5) 0.3125(4) 0.7861(2) 0.058(2) Uani 0.727(7) 1 d PDU A 1
H5_1 H 0.4403 0.2883 0.7869 0.070 Uiso 0.727(7) 1 calc PR A 1
C2_1 C 0.4335(2) 0.2173(2) 0.6995(2) 0.059(2) Uani 1 1 d DU . .
C2A_1 C 0.4398(4) 0.1897(4) 0.6657(3) 0.073(3) Uani 1 1 d DU . .
H6_1 H 0.4229 0.1616 0.6678 0.109 Uiso 1 1 calc R . .
H7_1 H 0.4721 0.1831 0.6623 0.109 Uiso 1 1 calc R . .
H8_1 H 0.4285 0.2067 0.6452 0.109 Uiso 1 1 calc R . .
C2B_1 C 0.4774(3) 0.3993(3) 0.6737(2) 0.054(2) Uani 1 1 d DU . .
H9_1 H 0.5078 0.4013 0.6818 0.065 Uiso 1 1 calc R . .
C2R_1 C 0.5202(2) 0.4059(2) 0.5948(2) 0.055(2) Uani 1 1 d DU . .
H10_1 H 0.5037 0.3915 0.5746 0.066 Uiso 1 1 calc R . .
C2V_1 C 0.4842(6) 0.3141(5) 0.8154(3) 0.073(2) Uani 0.727(7) 1 d PDU A 1
H11_1 H 0.4751 0.2939 0.8337 0.088 Uiso 0.727(7) 1 calc PR A 1
C3_1 C 0.3835(3) 0.2318(3) 0.7072(2) 0.061(2) Uani 1 1 d DU . .
H12_1 H 0.3707 0.2093 0.7242 0.073 Uiso 1 1 calc R . .
C3R_1 C 0.5560(3) 0.4399(3) 0.5822(2) 0.063(2) Uani 1 1 d DU . .
H13_1 H 0.5449 0.4575 0.5613 0.076 Uiso 1 1 calc R . .
C4_1 C 0.3900(2) 0.2743(3) 0.7277(2) 0.058(2) Uani 1 1 d DU . .
C4B_1 C 0.3614(2) 0.3700(3) 0.6758(2) 0.054(2) Uani 1 1 d DU . .
H14_1 H 0.3534 0.3539 0.6967 0.065 Uiso 1 1 calc R . .
C4R_1 C 0.5634(3) 0.4700(3) 0.6147(3) 0.079(3) Uani 1 1 d DU . .
H15_1 H 0.5874 0.4568 0.6304 0.095 Uiso 1 1 calc R . .
C5_1 C 0.3554(2) 0.2935(3) 0.7504(2) 0.055(2) Uani 1 1 d DU . .
C5B_1 C 0.3289(2) 0.3796(3) 0.6503(2) 0.054(2) Uani 1 1 d DU . .
C5R_1 C 0.5749(4) 0.5183(3) 0.6061(4) 0.097(4) Uani 1 1 d DU . .
H16_1 H 0.5532 0.5296 0.5881 0.116 Uiso 1 1 calc R . .
H17_1 H 0.5712 0.5366 0.6279 0.116 Uiso 1 1 calc R . .
C6_1 C 0.3605(2) 0.3349(2) 0.7650(2) 0.0478(19) Uani 1 1 d DU . .
C6B_1 C 0.3408(2) 0.4032(3) 0.6195(2) 0.054(2) Uani 1 1 d DU . .
C7_1 C 0.3292(2) 0.3597(2) 0.79172(18) 0.0460(19) Uani 1 1 d DU . .
C7A_1 C 0.2786(2) 0.3501(3) 0.7906(2) 0.053(2) Uani 1 1 d DU . .
H18_1 H 0.2713 0.3258 0.8073 0.079 Uiso 1 1 d RD . .
H19_1 H 0.2700 0.3409 0.7664 0.079 Uiso 1 1 d RD . .
H20_1 H 0.2614 0.3770 0.7972 0.079 Uiso 1 1 d R . .
C7B_1 C 0.3845(2) 0.4175(3) 0.6143(2) 0.056(2) Uani 1 1 d DU . .
H21_1 H 0.3925 0.4340 0.5937 0.068 Uiso 1 1 calc R . .
C8_1 C 0.3414(2) 0.4088(2) 0.7834(2) 0.053(2) Uani 1 1 d DU . .
H22_1 H 0.3392 0.4279 0.8052 0.064 Uiso 1 1 calc R . .
C8B_1 C 0.4164(2) 0.4073(3) 0.6399(2) 0.051(2) Uani 1 1 d DU . .
C9_1 C 0.3903(2) 0.4037(2) 0.7716(2) 0.0472(19) Uani 1 1 d DU . .
C9B_1 C 0.4059(2) 0.3843(3) 0.6708(2) 0.049(2) Uani 1 1 d DU . .
C10_1 C 0.4215(2) 0.4389(3) 0.7737(3) 0.054(2) Uani 1 1 d DU . .
H23_1 H 0.4108 0.4673 0.7815 0.064 Uiso 1 1 calc R . .
C10B_1 C 0.2808(3) 0.3642(4) 0.6563(3) 0.060(2) Uani 1 1 d DU . .
H24_1 H 0.2787 0.3491 0.6794 0.090 Uiso 1 1 calc R . .
H25_1 H 0.2720 0.3433 0.6374 0.090 Uiso 1 1 calc R . .
H26_1 H 0.2605 0.3902 0.6560 0.090 Uiso 1 1 calc R . .
C11_1 C 0.4675(2) 0.4348(2) 0.7651(3) 0.055(2) Uani 1 1 d DU . .
C11B_1 C 0.3048(3) 0.4165(4) 0.5931(3) 0.071(3) Uani 1 1 d DU . .
H27_1 H 0.3190 0.4319 0.5729 0.106 Uiso 1 1 calc R . .
H28_1 H 0.2830 0.4366 0.6046 0.106 Uiso 1 1 calc R . .
H29_1 H 0.2890 0.3896 0.5846 0.106 Uiso 1 1 calc R . .
C12_1 C 0.5010(3) 0.4735(3) 0.7700(2) 0.067(2) Uani 1 1 d DU . .
C12A_1 C 0.4833(4) 0.5148(3) 0.7511(4) 0.102(4) Uani 1 1 d DU . .
H30_1 H 0.4829 0.5095 0.7254 0.152 Uiso 1 1 calc R . .
H31_1 H 0.5029 0.5404 0.7564 0.152 Uiso 1 1 calc R . .
H32_1 H 0.4524 0.5212 0.7593 0.152 Uiso 1 1 calc R . .
C12B_1 C 0.5050(4) 0.4825(4) 0.8092(2) 0.080(3) Uani 1 1 d DU . .
H33_1 H 0.5256 0.5079 0.8131 0.120 Uiso 1 1 calc R . .
H34_1 H 0.5171 0.4559 0.8211 0.120 Uiso 1 1 calc R . .
H35_1 H 0.4751 0.4897 0.8189 0.120 Uiso 1 1 calc R . .
C13_1 C 0.5459(3) 0.4529(2) 0.7559(3) 0.067(2) Uani 1 1 d DU . .
H36_1 H 0.5684 0.4541 0.7758 0.081 Uiso 1 1 calc R . .
C14_1 C 0.5341(2) 0.4041(2) 0.7500(3) 0.057(2) Uani 1 1 d DU . .
C15_1 C 0.5665(2) 0.3723(2) 0.7410(3) 0.059(2) Uani 1 1 d DU . .
C16_1 C 0.5526(2) 0.3282(2) 0.7289(2) 0.0476(18) Uani 1 1 d DU . .
C17_1 C 0.5849(2) 0.2892(2) 0.71932(19) 0.052(2) Uani 1 1 d DU . .
C17B_1 C 0.5999(3) 0.2678(3) 0.7552(2) 0.060(2) Uani 1 1 d DU . .
H37_1 H 0.6202 0.2425 0.7505 0.090 Uiso 1 1 calc R . .
H38_1 H 0.5731 0.2572 0.7681 0.090 Uiso 1 1 calc R . .
H39_1 H 0.6158 0.2902 0.7696 0.090 Uiso 1 1 calc R . .
C18_1 C 0.5510(2) 0.2583(2) 0.6985(2) 0.0502(19) Uani 1 1 d DU . .
H40_1 H 0.5490 0.2692 0.6734 0.060 Uiso 1 1 calc R . .
C19_1 C 0.5059(2) 0.2687(2) 0.7172(2) 0.0496(19) Uani 1 1 d DU . .
H41_1 H 0.5049 0.2513 0.7399 0.060 Uiso 1 1 calc R . .
C21_1 C 0.4508(3) 0.1896(3) 0.7322(2) 0.068(2) Uani 1 1 d DU . .
H42_1 H 0.4835 0.1834 0.7293 0.081 Uiso 1 1 calc R . .
H43_1 H 0.4468 0.2076 0.7541 0.081 Uiso 1 1 calc R . .
C22_1 C 0.4254(4) 0.1452(3) 0.7364(3) 0.078(3) Uani 1 1 d DU . .
C31_1 C 0.3499(3) 0.2367(4) 0.6775(3) 0.086(3) Uani 1 1 d DU . .
H44_1 H 0.3659 0.2454 0.6554 0.103 Uiso 1 1 calc R . .
H45_1 H 0.3279 0.2606 0.6834 0.103 Uiso 1 1 calc R . .
C32_1 C 0.3247(4) 0.1930(4) 0.6713(5) 0.126(5) Uani 1 1 d DU . .
H46_1 H 0.3443 0.1729 0.6571 0.151 Uiso 1 1 calc R . .
H47_1 H 0.3195 0.1784 0.6947 0.151 Uiso 1 1 calc R . .
C33_1 C 0.2800(3) 0.1977(4) 0.6528(3) 0.083(3) Uani 1 1 d DU . .
C51_1 C 0.3142(3) 0.2642(3) 0.7584(3) 0.069(3) Uani 1 1 d DU . .
H48_1 H 0.2935 0.2804 0.7742 0.103 Uiso 1 1 calc RD . .
H49_1 H 0.3241 0.2364 0.7700 0.103 Uiso 1 1 calc R . .
H50_1 H 0.2985 0.2570 0.7361 0.103 Uiso 1 1 calc R . .
C71_1 C 0.3483(3) 0.3445(3) 0.82869(18) 0.049(2) Uani 1 1 d DU . .
H51_1 H 0.3462 0.3115 0.8305 0.059 Uiso 1 1 calc R . .
H52_1 H 0.3808 0.3528 0.8301 0.059 Uiso 1 1 calc R . .
C72_1 C 0.3234(3) 0.3654(3) 0.8598(2) 0.049(2) Uani 1 1 d DU . .
C81_1 C 0.3131(3) 0.4295(3) 0.7521(2) 0.061(2) Uani 1 1 d DU . .
H53_1 H 0.3319 0.4526 0.7403 0.073 Uiso 1 1 calc R . .
H54_1 H 0.3073 0.4055 0.7344 0.073 Uiso 1 1 calc R . .
C82_1 C 0.2691(3) 0.4500(4) 0.7618(3) 0.077(3) Uani 1 1 d DU . .
H55_1 H 0.2734 0.4692 0.7831 0.092 Uiso 1 1 calc R . .
H56_1 H 0.2473 0.4261 0.7680 0.092 Uiso 1 1 calc R . .
C83_1 C 0.2496(3) 0.4779(3) 0.7322(2) 0.066(3) Uani 1 1 d DU . .
C131_1 C 0.5689(4) 0.4735(4) 0.7230(3) 0.094(4) Uani 1 1 d DU B .
H57_1 H 0.5875 0.4499 0.7115 0.112 Uiso 1 1 calc R . .
H58_1 H 0.5448 0.4819 0.7058 0.112 Uiso 1 1 calc R . .
C132_1 C 0.5989(4) 0.5143(4) 0.7290(2) 0.085(3) Uani 1 1 d DU . .
H91_1 H 0.6261 0.5073 0.7434 0.102 Uiso 0.206(10) 1 calc PR B 2
H92_1 H 0.5821 0.5397 0.7397 0.102 Uiso 0.206(10) 1 calc PR B 2
H59_1 H 0.5793 0.5412 0.7281 0.102 Uiso 0.794(10) 1 calc PR B 1
H60_1 H 0.6203 0.5163 0.7088 0.102 Uiso 0.794(10) 1 calc PR B 1
C133_1 C 0.6268(4) 0.5163(5) 0.7640(3) 0.082(3) Uani 0.794(10) 1 d PDU B 1
C151_1 C 0.6169(3) 0.3832(4) 0.7449(3) 0.069(3) Uani 1 1 d DU . .
H61_1 H 0.6204 0.4142 0.7532 0.103 Uiso 1 1 calc R . .
H62_1 H 0.6320 0.3797 0.7218 0.103 Uiso 1 1 calc R . .
H63_1 H 0.6306 0.3627 0.7622 0.103 Uiso 1 1 calc R . .
C171_1 C 0.6277(2) 0.3004(3) 0.6973(2) 0.053(2) Uani 1 1 d DU . .
H64_1 H 0.6486 0.3181 0.7124 0.064 Uiso 1 1 calc R . .
H65_1 H 0.6431 0.2720 0.6911 0.064 Uiso 1 1 calc R . .
C172_1 C 0.6186(3) 0.3262(3) 0.6636(2) 0.061(2) Uani 1 1 d DU . .
H66_1 H 0.6099 0.3050 0.6445 0.073 Uiso 1 1 calc R . .
H67_1 H 0.5929 0.3469 0.6675 0.073 Uiso 1 1 calc R . .
C173_1 C 0.6593(3) 0.3527(4) 0.6517(2) 0.066(3) Uani 1 1 d DU . .
C175_1 C 0.7012(5) 0.3910(5) 0.6071(3) 0.120(4) Uani 1 1 d DU . .
H93_1 H 0.7074 0.4111 0.6275 0.144 Uiso 0.450(15) 1 calc PR C 2
H94_1 H 0.7293 0.3738 0.6025 0.144 Uiso 0.450(15) 1 calc PR C 2
H68_1 H 0.6924 0.4219 0.6137 0.144 Uiso 0.550(15) 1 calc PR C 1
H69_1 H 0.7301 0.3837 0.6192 0.144 Uiso 0.550(15) 1 calc PR C 1
C176_1 C 0.7070(4) 0.3878(5) 0.5683(3) 0.088(4) Uani 0.550(15) 1 d PDU C 1
H70_1 H 0.7318 0.4086 0.5608 0.106 Uiso 0.550(15) 1 calc PR C 1
C177_1 C 0.7235(7) 0.3394(6) 0.5641(6) 0.093(4) Uani 0.550(15) 1 d PDU C 1
H71_1 H 0.7567 0.3390 0.5635 0.140 Uiso 0.550(15) 1 calc PR C 1
H72_1 H 0.7116 0.3269 0.5418 0.140 Uiso 0.550(15) 1 calc PR C 1
H73_1 H 0.7127 0.3214 0.5842 0.140 Uiso 0.550(15) 1 calc PR C 1
C181_1 C 0.5629(3) 0.2086(3) 0.6979(3) 0.063(2) Uani 1 1 d DU . .
H74_1 H 0.5673 0.1981 0.7227 0.076 Uiso 1 1 calc R . .
H75_1 H 0.5370 0.1917 0.6877 0.076 Uiso 1 1 calc R . .
C182_1 C 0.6051(3) 0.1981(3) 0.6766(2) 0.062(2) Uani 1 1 d DU . .
N1_1 N 0.42936(19) 0.29200(19) 0.72138(17) 0.0486(16) Uani 1 1 d DU A .
N1B_1 N 0.4629(2) 0.4173(3) 0.64294(18) 0.058(2) Uani 1 1 d DU . .
N2_1 N 0.39785(19) 0.3632(2) 0.75847(18) 0.0501(16) Uani 1 1 d DU A .
N3_1 N 0.48806(19) 0.39689(19) 0.75426(18) 0.0510(16) Uani 1 1 d DU A .
N3B_1 N 0.44477(19) 0.3785(2) 0.69179(16) 0.0508(17) Uani 1 1 d DU A .
N4_1 N 0.51078(17) 0.31662(19) 0.72611(16) 0.0428(15) Uani 1 1 d DU A .
N23_1 N 0.3883(4) 0.1456(4) 0.7555(4) 0.110(4) Uani 1 1 d DU . .
H76_1 H 0.3718 0.1212 0.7575 0.132 Uiso 1 1 calc R . .
H77_1 H 0.3798 0.1704 0.7664 0.132 Uiso 1 1 calc R . .
N34_1 N 0.2708(4) 0.1683(4) 0.6272(3) 0.102(3) Uani 1 1 d DU . .
H78_1 H 0.2464 0.1717 0.6139 0.122 Uiso 1 1 calc R . .
H79_1 H 0.2891 0.1455 0.6234 0.122 Uiso 1 1 calc R . .
N73_1 N 0.2994(2) 0.3374(2) 0.88041(19) 0.0507(18) Uani 1 1 d DU . .
H80_1 H 0.2847 0.3478 0.8990 0.061 Uiso 1 1 calc R . .
H81_1 H 0.2985 0.3086 0.8754 0.061 Uiso 1 1 calc R . .
N84_1 N 0.2377(4) 0.5196(3) 0.7406(3) 0.087(3) Uani 1 1 d DU . .
H82_1 H 0.2266 0.5375 0.7241 0.104 Uiso 1 1 calc R . .
H83_1 H 0.2410 0.5292 0.7625 0.104 Uiso 1 1 calc R . .
N134_1 N 0.6673(4) 0.4975(4) 0.7613(4) 0.091(3) Uani 0.794(10) 1 d PDU B 1
H84_1 H 0.6858 0.4968 0.7797 0.109 Uiso 0.794(10) 1 d PR B 1
H85_1 H 0.6755 0.4850 0.7411 0.109 Uiso 0.794(10) 1 d PR B 1
N174_1 N 0.6646(4) 0.3584(4) 0.6181(2) 0.104(4) Uani 1 1 d DU C .
H86_1 H 0.6407 0.3711 0.6071 0.125 Uiso 1 1 d R . .
N183_1 N 0.6363(3) 0.1736(3) 0.6928(3) 0.083(3) Uani 1 1 d DU . .
H87_1 H 0.6615 0.1666 0.6816 0.100 Uiso 1 1 calc R . .
H88_1 H 0.6318 0.1644 0.7147 0.100 Uiso 1 1 calc R . .
O2P_1 O 0.5976(2) 0.4162(2) 0.57386(18) 0.079(2) Uani 1 1 d DU . .
O2R_1 O 0.5398(2) 0.3747(2) 0.61781(16) 0.0571(16) Uani 1 1 d DU . .
H89_1 H 0.5198 0.3567 0.6249 0.086 Uiso 1 1 calc R . .
O3P_1 O 0.6685(2) 0.3966(3) 0.5481(2) 0.092(2) Uani 1 1 d DU . .
O4P_1 O 0.6062(3) 0.4030(3) 0.5076(2) 0.102(3) Uani 1 1 d DU . .
O4R_1 O 0.5199(2) 0.4698(2) 0.6332(2) 0.079(2) Uani 1 1 d DU . .
O5P_1 O 0.6397(4) 0.4720(2) 0.5368(2) 0.117(3) Uani 1 1 d DU . .
O5R_1 O 0.6203(3) 0.5240(3) 0.5929(3) 0.110(3) Uani 1 1 d DU . .
H90_1 H 0.6241 0.5075 0.5750 0.165 Uiso 1 1 calc R . .
O23_1 O 0.4386(4) 0.1110(3) 0.7206(3) 0.119(3) Uani 1 1 d DU . .
O34_1 O 0.2551(4) 0.2311(4) 0.6594(3) 0.121(3) Uani 1 1 d DU . .
O73_1 O 0.3257(2) 0.4056(2) 0.86576(18) 0.0614(17) Uani 1 1 d DU . .
O84_1 O 0.2453(3) 0.4636(2) 0.70122(18) 0.0667(18) Uani 1 1 d DU . .
O134_1 O 0.6144(3) 0.5339(3) 0.7933(2) 0.076(3) Uani 0.794(10) 1 d PDU B 1
O174_1 O 0.6829(4) 0.3757(4) 0.6719(3) 0.131(4) Uani 1 1 d DU . .
O183_1 O 0.6098(2) 0.2120(3) 0.64542(18) 0.074(2) Uani 1 1 d DU . .
Cl1_1 Cl 0.52957(16) 0.34893(18) 0.82486(11) 0.0917(15) Uani 0.727(7) 1 d PDU A 1
P1_1 P 0.62648(9) 0.42557(9) 0.53931(7) 0.0605(7) Uani 1 1 d DU C .
Co1_1 Co 0.45600(4) 0.34399(5) 0.74101(4) 0.0448(3) Uani 1 1 d DU . .
C1VA_1 C 0.4657(18) 0.3141(7) 0.7866(5) 0.067(3) Uani 0.273(7) 1 d PDU A 2
H95_1 H 0.4541 0.2844 0.7860 0.081 Uiso 0.273(7) 1 calc PR A 2
C2VA_1 C 0.4831(19) 0.3228(6) 0.8172(6) 0.075(3) Uani 0.273(7) 1 d PDU A 2
H96_1 H 0.4946 0.2979 0.8301 0.090 Uiso 0.273(7) 1 calc PR A 2
Cl1A_1 Cl 0.4882(5) 0.3747(4) 0.8376(3) 0.088(3) Uani 0.273(7) 1 d PDU A 2
C13A_1 C 0.6101(10) 0.5221(9) 0.6894(5) 0.046(5) Uani 0.206(10) 1 d PDU B 2
N13A_1 N 0.6425(9) 0.4988(9) 0.6744(6) 0.046(6) Uani 0.206(10) 1 d PDU B 2
H97_1 H 0.6523 0.5061 0.6531 0.055 Uiso 0.206(10) 1 calc PR B 2
H98_1 H 0.6544 0.4758 0.6857 0.055 Uiso 0.206(10) 1 calc PR B 2
O13A_1 O 0.5937(8) 0.5550(7) 0.6725(5) 0.046(5) Uani 0.206(10) 1 d PDU B 2
C17C_1 C 0.6923(7) 0.4185(6) 0.5764(4) 0.087(4) Uani 0.450(15) 1 d PDU C 2
H99_1 H 0.6712 0.4424 0.5850 0.105 Uiso 0.450(15) 1 calc PR C 2
C17D_1 C 0.7348(7) 0.4431(9) 0.5651(7) 0.089(7) Uani 0.450(15) 1 d PDU C 2
H100_1 H 0.7278 0.4631 0.5451 0.134 Uiso 0.450(15) 1 calc PR C 2
H101_1 H 0.7579 0.4213 0.5577 0.134 Uiso 0.450(15) 1 calc PR C 2
H102_1 H 0.7464 0.4608 0.5851 0.134 Uiso 0.450(15) 1 calc PR C 2
C1_2 C 0.5106(2) 0.7845(2) 0.54607(17) 0.0394(17) Uani 1 1 d DU . .
C1A_2 C 0.4928(3) 0.7824(3) 0.58400(18) 0.0403(18) Uani 1 1 d DU . .
H1_2 H 0.4636 0.7668 0.5843 0.060 Uiso 1 1 calc R . .
H2_2 H 0.4889 0.8129 0.5932 0.060 Uiso 1 1 calc R . .
H3_2 H 0.5145 0.7662 0.5990 0.060 Uiso 1 1 calc R . .
C1R_2 C 0.3399(2) 0.7500(2) 0.63213(18) 0.0398(17) Uani 1 1 d DU . .
H4_2 H 0.3211 0.7691 0.6483 0.048 Uiso 1 1 calc R . .
C1V_2 C 0.4609(2) 0.7809(2) 0.45835(16) 0.0404(17) Uani 1 1 d DU . .
H5_2 H 0.4785 0.8072 0.4543 0.049 Uiso 1 1 calc R . .
C2_2 C 0.5586(2) 0.8083(2) 0.54294(19) 0.0456(18) Uani 1 1 d DU . .
C2A_2 C 0.5887(3) 0.8038(3) 0.5758(2) 0.053(2) Uani 1 1 d DU . .
H6_2 H 0.6172 0.8201 0.5719 0.079 Uiso 1 1 calc R . .
H7_2 H 0.5953 0.7721 0.5802 0.079 Uiso 1 1 calc R . .
H8_2 H 0.5730 0.8165 0.5965 0.079 Uiso 1 1 calc R . .
C2B_2 C 0.3737(3) 0.7640(2) 0.57149(17) 0.0383(17) Uani 1 1 d DU . .
H9_2 H 0.3705 0.7342 0.5628 0.046 Uiso 1 1 calc R . .
C2R_2 C 0.3754(2) 0.7244(2) 0.65387(19) 0.0483(19) Uani 1 1 d DU . .
H10_2 H 0.3897 0.7435 0.6726 0.058 Uiso 1 1 calc R . .
C2V_2 C 0.4662(3) 0.7537(3) 0.4324(2) 0.057(2) Uani 1 1 d DU . .
H11_2 H 0.4877 0.7628 0.4151 0.068 Uiso 1 1 calc R . .
C3_2 C 0.5442(2) 0.8580(2) 0.5347(2) 0.0470(19) Uani 1 1 d DU . .
H12_2 H 0.5665 0.8701 0.5171 0.056 Uiso 1 1 calc R . .
C3R_2 C 0.3443(3) 0.6880(2) 0.6697(2) 0.055(2) Uani 1 1 d DU . .
H13_2 H 0.3326 0.6978 0.6934 0.067 Uiso 1 1 calc R . .
C4_2 C 0.4999(2) 0.8520(2) 0.5154(2) 0.0400(17) Uani 1 1 d DU . .
C4B_2 C 0.4099(3) 0.8767(2) 0.5718(2) 0.0415(19) Uani 1 1 d DU . .
H14_2 H 0.4260 0.8848 0.5509 0.050 Uiso 1 1 calc R . .
C4R_2 C 0.3052(2) 0.6828(3) 0.6436(2) 0.058(2) Uani 1 1 d DU . .
H15_2 H 0.3056 0.6522 0.6328 0.069 Uiso 1 1 calc R . .
C5_2 C 0.4793(2) 0.8861(2) 0.4931(2) 0.0408(18) Uani 1 1 d DU . .
C5B_2 C 0.4034(3) 0.9072(2) 0.5990(2) 0.053(2) Uani 1 1 d DU . .
C5R_2 C 0.2593(3) 0.6917(4) 0.6608(3) 0.095(4) Uani 1 1 d DU . .
H16_2 H 0.2358 0.6937 0.6421 0.114 Uiso 1 1 calc R . .
H17_2 H 0.2514 0.6664 0.6767 0.114 Uiso 1 1 calc R . .
C6_2 C 0.4370(2) 0.8813(2) 0.47883(19) 0.0422(17) Uani 1 1 d DU . .
C6B_2 C 0.3785(3) 0.8960(2) 0.62963(19) 0.0459(19) Uani 1 1 d DU . .
C7_2 C 0.4126(2) 0.9117(2) 0.45179(18) 0.0449(18) Uani 1 1 d DU . .
C7A_2 C 0.4203(3) 0.9624(2) 0.4546(3) 0.057(2) Uani 1 1 d DU . .
H18_2 H 0.4444 0.9715 0.4380 0.086 Uiso 1 1 d RD . .
H19_2 H 0.4295 0.9701 0.4790 0.086 Uiso 1 1 d RD . .
H20_2 H 0.3922 0.9783 0.4487 0.086 Uiso 1 1 d R . .
C7B_2 C 0.3622(3) 0.8532(2) 0.63424(19) 0.0420(19) Uani 1 1 d DU . .
H21_2 H 0.3459 0.8451 0.6551 0.050 Uiso 1 1 calc R . .
C8_2 C 0.3634(2) 0.8967(2) 0.4549(2) 0.052(2) Uani 1 1 d DU . .
H22_2 H 0.3510 0.8943 0.4302 0.062 Uiso 1 1 calc R . .
C8B_2 C 0.3703(3) 0.8226(2) 0.60750(17) 0.0388(17) Uani 1 1 d DU . .
C9_2 C 0.3690(2) 0.8497(2) 0.4688(2) 0.0423(18) Uani 1 1 d DU . .
C9B_2 C 0.3921(3) 0.8334(2) 0.57597(18) 0.0386(17) Uani 1 1 d DU . .
C10_2 C 0.3363(2) 0.8171(2) 0.4635(2) 0.0366(17) Uani 1 1 d DU . .
H23_2 H 0.3085 0.8266 0.4531 0.044 Uiso 1 1 calc R . .
C10B_2 C 0.4249(4) 0.9530(3) 0.5956(3) 0.066(3) Uani 1 1 d DU . .
H24_2 H 0.4390 0.9559 0.5721 0.099 Uiso 1 1 calc R . .
H25_2 H 0.4481 0.9566 0.6141 0.099 Uiso 1 1 calc R . .
H26_2 H 0.4016 0.9762 0.5985 0.099 Uiso 1 1 calc R . .
C11_2 C 0.3403(2) 0.7723(2) 0.4717(2) 0.0370(17) Uani 1 1 d DU . .
C11B_2 C 0.3699(4) 0.9311(3) 0.6576(3) 0.067(3) Uani 1 1 d DU . .
H27_2 H 0.3540 0.9174 0.6778 0.101 Uiso 1 1 calc R . .
H28_2 H 0.3513 0.9551 0.6476 0.101 Uiso 1 1 calc R . .
H29_2 H 0.3989 0.9434 0.6657 0.101 Uiso 1 1 calc R . .
C12_2 C 0.3052(2) 0.7383(2) 0.45909(19) 0.0398(17) Uani 1 1 d DU . .
C12A_2 C 0.2568(2) 0.7547(3) 0.4616(3) 0.052(2) Uani 1 1 d DU . .
H30_2 H 0.2492 0.7606 0.4865 0.077 Uiso 1 1 calc R . .
H31_2 H 0.2363 0.7318 0.4520 0.077 Uiso 1 1 calc R . .
H32_2 H 0.2535 0.7824 0.4478 0.077 Uiso 1 1 calc R . .
C12B_2 C 0.3159(3) 0.7276(3) 0.4207(2) 0.052(2) Uani 1 1 d DU . .
H33_2 H 0.2943 0.7054 0.4118 0.078 Uiso 1 1 calc R . .
H34_2 H 0.3467 0.7155 0.4191 0.078 Uiso 1 1 calc R . .
H35_2 H 0.3138 0.7550 0.4065 0.078 Uiso 1 1 calc R . .
C13_2 C 0.3187(2) 0.6979(2) 0.48384(18) 0.0383(17) Uani 1 1 d DU . .
H36_2 H 0.3168 0.6692 0.4702 0.046 Uiso 1 1 calc R . .
C14_2 C 0.3679(2) 0.70795(19) 0.49295(18) 0.0315(15) Uani 1 1 d DU . .
C15_2 C 0.3995(2) 0.6773(2) 0.50496(19) 0.0342(16) Uani 1 1 d DU . .
C16_2 C 0.4441(2) 0.69118(19) 0.51704(19) 0.0332(16) Uani 1 1 d DU . .
C17_2 C 0.4843(2) 0.6600(2) 0.52672(17) 0.0369(16) Uani 1 1 d DU . .
C17B_2 C 0.5066(3) 0.6445(3) 0.4914(2) 0.0419(19) Uani 1 1 d DU . .
H37_2 H 0.5324 0.6249 0.4966 0.063 Uiso 1 1 calc R . .
H38_2 H 0.5172 0.6708 0.4780 0.063 Uiso 1 1 calc R . .
H39_2 H 0.4843 0.6281 0.4771 0.063 Uiso 1 1 calc R . .
C18_2 C 0.5152(2) 0.6941(2) 0.5474(2) 0.0396(17) Uani 1 1 d DU . .
H40_2 H 0.5033 0.6968 0.5722 0.048 Uiso 1 1 calc R . .
C19_2 C 0.5048(2) 0.73788(19) 0.52778(19) 0.0351(16) Uani 1 1 d DU . .
H41_2 H 0.5225 0.7381 0.5051 0.042 Uiso 1 1 calc R . .
C21_2 C 0.5845(2) 0.7905(3) 0.5098(2) 0.047(2) Uani 1 1 d DU . .
H42_2 H 0.5874 0.7576 0.5122 0.057 Uiso 1 1 calc R . .
H43_2 H 0.5655 0.7963 0.4886 0.057 Uiso 1 1 calc R . .
C22_2 C 0.6312(3) 0.8093(3) 0.5025(3) 0.059(2) Uani 1 1 d DU . .
C31_2 C 0.5408(3) 0.8914(3) 0.5645(2) 0.047(2) Uani 1 1 d DU . .
H44_2 H 0.5297 0.8756 0.5859 0.056 Uiso 1 1 calc R . .
H45_2 H 0.5177 0.9140 0.5580 0.056 Uiso 1 1 calc R . .
C32_2 C 0.5840(3) 0.9157(3) 0.5742(3) 0.066(3) Uani 1 1 d DU . .
H46_2 H 0.6028 0.8959 0.5893 0.079 Uiso 1 1 calc R . .
H47_2 H 0.6013 0.9220 0.5521 0.079 Uiso 1 1 calc R . .
C33_2 C 0.5759(3) 0.9592(3) 0.5935(3) 0.061(3) Uani 1 1 d DU . .
C51_2 C 0.5083(3) 0.9269(3) 0.4847(3) 0.059(3) Uani 1 1 d DU . .
H48_2 H 0.4909 0.9479 0.4700 0.088 Uiso 1 1 calc RD . .
H49_2 H 0.5355 0.9175 0.4718 0.088 Uiso 1 1 calc R . .
H50_2 H 0.5172 0.9417 0.5069 0.088 Uiso 1 1 calc R . .
C71_2 C 0.4317(3) 0.8955(3) 0.41501(18) 0.050(2) Uani 1 1 d DU . .
H51_2 H 0.4645 0.9026 0.4139 0.060 Uiso 1 1 calc R . .
H52_2 H 0.4284 0.8626 0.4135 0.060 Uiso 1 1 calc R . .
C72_2 C 0.4086(3) 0.9165(3) 0.3835(2) 0.053(2) Uani 1 1 d DU . .
C81_2 C 0.3298(3) 0.9249(3) 0.4767(3) 0.074(3) Uani 1 1 d DU . .
H53_2 H 0.3289 0.9556 0.4666 0.089 Uiso 1 1 calc R . .
H54_2 H 0.2991 0.9118 0.4740 0.089 Uiso 1 1 calc R . .
C82_2 C 0.3404(4) 0.9281(4) 0.5149(3) 0.086(3) Uani 1 1 d DU . .
H55_2 H 0.3694 0.9443 0.5177 0.104 Uiso 1 1 calc R . .
H56_2 H 0.3447 0.8974 0.5244 0.104 Uiso 1 1 calc R . .
C83_2 C 0.3046(4) 0.9515(5) 0.5367(3) 0.092(4) Uani 1 1 d DU . .
C131_2 C 0.2876(3) 0.6952(3) 0.5170(2) 0.0418(19) Uani 1 1 d DU . .
H57_2 H 0.2946 0.7210 0.5326 0.050 Uiso 1 1 calc R . .
H58_2 H 0.2558 0.6985 0.5091 0.050 Uiso 1 1 calc R . .
C132_2 C 0.2916(3) 0.6524(3) 0.5387(2) 0.047(2) Uani 1 1 d DU . .
H59_2 H 0.3195 0.6537 0.5533 0.056 Uiso 1 1 calc R . .
H60_2 H 0.2942 0.6265 0.5224 0.056 Uiso 1 1 calc R . .
C133_2 C 0.2505(3) 0.6458(3) 0.5631(2) 0.057(2) Uani 1 1 d DU . .
C151_2 C 0.3880(3) 0.6276(2) 0.5026(2) 0.0378(18) Uani 1 1 d DU . .
H61_2 H 0.3570 0.6240 0.4939 0.057 Uiso 1 1 calc R . .
H62_2 H 0.3907 0.6140 0.5263 0.057 Uiso 1 1 calc R . .
H63_2 H 0.4091 0.6128 0.4863 0.057 Uiso 1 1 calc R . .
C171_2 C 0.4737(3) 0.6182(2) 0.5492(2) 0.0453(19) Uani 1 1 d DU . .
H64_2 H 0.4552 0.5975 0.5347 0.054 Uiso 1 1 calc R . .
H65_2 H 0.5026 0.6028 0.5547 0.054 Uiso 1 1 calc R . .
C172_2 C 0.4490(3) 0.6270(3) 0.5839(2) 0.053(2) Uani 1 1 d DU . .
H66_2 H 0.4702 0.6408 0.6012 0.064 Uiso 1 1 calc R . .
H67_2 H 0.4239 0.6483 0.5797 0.064 Uiso 1 1 calc R . .
C173_2 C 0.4303(3) 0.5841(3) 0.5993(2) 0.065(3) Uani 1 1 d DU . .
C175_2 C 0.4201(4) 0.5329(3) 0.6485(3) 0.070(3) Uani 1 1 d DU . .
H68_2 H 0.4095 0.5117 0.6300 0.084 Uiso 1 1 calc R . .
H69_2 H 0.4430 0.5172 0.6632 0.084 Uiso 1 1 calc R . .
C176_2 C 0.3816(3) 0.5457(3) 0.6711(2) 0.066(3) Uani 1 1 d DU . .
H70_2 H 0.3579 0.5603 0.6560 0.079 Uiso 1 1 calc R . .
C177_2 C 0.3615(4) 0.5050(3) 0.6887(3) 0.069(3) Uani 1 1 d DU . .
H71_2 H 0.3507 0.4841 0.6705 0.103 Uiso 1 1 calc R . .
H72_2 H 0.3360 0.5141 0.7038 0.103 Uiso 1 1 calc R . .
H73_2 H 0.3846 0.4903 0.7033 0.103 Uiso 1 1 calc R . .
C181_2 C 0.5654(2) 0.6829(2) 0.5495(2) 0.045(2) Uani 1 1 d DU . .
H74_2 H 0.5767 0.6780 0.5251 0.054 Uiso 1 1 calc R . .
H75_2 H 0.5815 0.7094 0.5592 0.054 Uiso 1 1 calc R . .
C182_2 C 0.5779(3) 0.6426(3) 0.5718(2) 0.056(2) Uani 1 1 d DU . .
N1_2 N 0.48162(18) 0.81340(17) 0.52244(15) 0.0366(14) Uani 1 1 d DU . .
N1B_2 N 0.3582(2) 0.77721(17) 0.60376(15) 0.0396(15) Uani 1 1 d DU . .
N2_2 N 0.40917(18) 0.84348(17) 0.48513(16) 0.0361(14) Uani 1 1 d DU . .
N3_2 N 0.37608(18) 0.75367(17) 0.48861(16) 0.0365(14) Uani 1 1 d DU . .
N3B_2 N 0.3938(2) 0.79650(17) 0.55308(14) 0.0377(14) Uani 1 1 d DU . .
N4_2 N 0.45638(17) 0.73278(16) 0.51891(15) 0.0333(13) Uani 1 1 d DU . .
N23_2 N 0.6589(2) 0.7819(3) 0.4851(2) 0.0539(19) Uani 1 1 d DU . .
H76_2 H 0.6862 0.7911 0.4791 0.065 Uiso 1 1 calc R . .
H77_2 H 0.6500 0.7547 0.4795 0.065 Uiso 1 1 calc R . .
N34_2 N 0.5991(3) 0.9669(3) 0.6231(2) 0.062(2) Uani 1 1 d DU . .
H78_2 H 0.5954 0.9923 0.6347 0.074 Uiso 1 1 calc R . .
H79_2 H 0.6182 0.9466 0.6312 0.074 Uiso 1 1 calc R . .
N73_2 N 0.4325(4) 0.9478(3) 0.3658(3) 0.090(3) Uani 1 1 d DU . .
H80_2 H 0.4212 0.9602 0.3466 0.108 Uiso 1 1 calc R . .
H81_2 H 0.4595 0.9558 0.3736 0.108 Uiso 1 1 calc R . .
N84_2 N 0.3075(5) 0.9453(4) 0.5717(3) 0.113(4) Uani 1 1 d DU . .
H82_2 H 0.2874 0.9577 0.5859 0.136 Uiso 1 1 calc R . .
H83_2 H 0.3294 0.9288 0.5806 0.136 Uiso 1 1 calc R . .
N134_2 N 0.2503(3) 0.6108(3) 0.5836(2) 0.072(2) Uani 1 1 d DU . .
H84_2 H 0.2280 0.6068 0.5989 0.086 Uiso 1 1 calc R . .
H85_2 H 0.2725 0.5911 0.5823 0.086 Uiso 1 1 calc R . .
N174_2 N 0.4420(3) 0.5726(3) 0.6309(2) 0.072(2) Uani 1 1 d DU . .
H86_2 H 0.4449 0.5955 0.6462 0.086 Uiso 1 1 d R . .
N183_2 N 0.6053(2) 0.6128(3) 0.5571(2) 0.061(2) Uani 1 1 d DU . .
H87_2 H 0.6139 0.5891 0.5693 0.074 Uiso 1 1 calc R . .
H88_2 H 0.6150 0.6168 0.5352 0.074 Uiso 1 1 calc R . .
O2P_2 O 0.3687(2) 0.6465(2) 0.67313(16) 0.0674(19) Uani 1 1 d DU . .
O2R_2 O 0.4073(2) 0.7062(2) 0.63050(16) 0.0616(18) Uani 1 1 d DU . .
H89_2 H 0.4239 0.7267 0.6225 0.092 Uiso 1 1 calc R . .
O3P_2 O 0.3972(2) 0.57739(18) 0.69740(17) 0.0600(16) Uani 1 1 d DU . .
O4P_2 O 0.3221(2) 0.6061(3) 0.7182(2) 0.094(3) Uani 1 1 d DU . .
O4R_2 O 0.31205(19) 0.71636(19) 0.61639(14) 0.0494(14) Uani 1 1 d DU . .
O5P_2 O 0.3954(3) 0.6424(2) 0.7353(2) 0.090(2) Uani 1 1 d DU . .
O5R_2 O 0.2601(6) 0.7327(5) 0.6810(4) 0.182(6) Uani 1 1 d DU . .
H90_2 H 0.2344 0.7374 0.6898 0.272 Uiso 1 1 calc R . .
O23_2 O 0.6430(2) 0.8478(2) 0.5106(2) 0.0683(19) Uani 1 1 d DU . .
O34_2 O 0.5481(3) 0.9869(2) 0.5805(2) 0.073(2) Uani 1 1 d DU . .
O73_2 O 0.3708(2) 0.9047(2) 0.37315(19) 0.0669(19) Uani 1 1 d DU . .
O84_2 O 0.2743(3) 0.9745(3) 0.5224(3) 0.108(3) Uani 1 1 d DU . .
O134_2 O 0.2199(2) 0.6749(2) 0.56388(19) 0.0664(18) Uani 1 1 d DU . .
O174_2 O 0.4039(4) 0.5604(4) 0.5824(3) 0.121(4) Uani 1 1 d DU . .
O183_2 O 0.5630(3) 0.6388(3) 0.60284(18) 0.073(2) Uani 1 1 d DU . .
Cl2_2 Cl 0.44046(10) 0.70284(8) 0.42414(7) 0.0639(7) Uani 1 1 d DU . .
P2_2 P 0.36885(10) 0.61955(9) 0.70918(7) 0.0624(7) Uani 1 1 d DU . .
Co2_2 Co 0.42855(4) 0.78642(4) 0.50349(3) 0.0332(3) Uani 1 1 d DU . .
C1_3 C 0.4864(2) 0.7595(2) 0.28925(17) 0.0358(16) Uani 1 1 d DU . .
C1A_3 C 0.4899(3) 0.7451(3) 0.32813(18) 0.0396(18) Uani 1 1 d DU . .
H1_3 H 0.5095 0.7187 0.3300 0.059 Uiso 1 1 calc R . .
H2_3 H 0.4596 0.7378 0.3372 0.059 Uiso 1 1 calc R . .
H3_3 H 0.5029 0.7696 0.3422 0.059 Uiso 1 1 calc R . .
C1R_3 C 0.5363(2) 0.5909(2) 0.37932(18) 0.0378(17) Uani 1 1 d DU . .
H4_3 H 0.5188 0.5713 0.3959 0.045 Uiso 1 1 calc R . .
C1V_3 C 0.4966(2) 0.7049(2) 0.20461(15) 0.0355(16) Uani 1 1 d DU . .
H5_3 H 0.4692 0.7209 0.2004 0.043 Uiso 1 1 calc R . .
C2_3 C 0.4558(2) 0.8029(2) 0.28370(19) 0.0434(18) Uani 1 1 d DU . .
C2A_3 C 0.4574(3) 0.8346(3) 0.3154(2) 0.059(2) Uani 1 1 d DU . .
H6_3 H 0.4376 0.8604 0.3108 0.089 Uiso 1 1 calc R . .
H7_3 H 0.4886 0.8451 0.3189 0.089 Uiso 1 1 calc R . .
H8_3 H 0.4471 0.8189 0.3368 0.089 Uiso 1 1 calc R . .
C2B_3 C 0.5202(2) 0.6241(2) 0.31933(18) 0.0351(17) Uani 1 1 d DU . .
H9_3 H 0.5507 0.6244 0.3112 0.042 Uiso 1 1 calc R . .
C2R_3 C 0.5569(2) 0.6305(2) 0.40012(18) 0.0372(17) Uani 1 1 d DU . .
H10_3 H 0.5367 0.6412 0.4197 0.045 Uiso 1 1 calc R . .
C2V_3 C 0.5238(3) 0.7094(3) 0.1780(2) 0.054(2) Uani 1 1 d DU . .
H11_3 H 0.5129 0.7275 0.1590 0.065 Uiso 1 1 calc R . .
C3_3 C 0.4080(2) 0.7810(2) 0.2788(2) 0.0471(19) Uani 1 1 d DU . .
H12_3 H 0.3919 0.7993 0.2604 0.057 Uiso 1 1 calc RD . .
C3R_3 C 0.5998(2) 0.6068(2) 0.41417(19) 0.0397(17) Uani 1 1 d DU . .
H13_3 H 0.5924 0.5881 0.4355 0.048 Uiso 1 1 calc R . .
C4_3 C 0.4193(2) 0.7370(2) 0.26148(19) 0.0343(16) Uani 1 1 d DU . .
C4B_3 C 0.4021(2) 0.6463(2) 0.31798(19) 0.0332(16) Uani 1 1 d DU . .
H14_3 H 0.3924 0.6607 0.2968 0.040 Uiso 1 1 calc R . .
C4R_3 C 0.6143(2) 0.5772(3) 0.3831(2) 0.053(2) Uani 1 1 d DU . .
H15_3 H 0.6345 0.5948 0.3669 0.064 Uiso 1 1 calc R . .
C5_3 C 0.3878(2) 0.7118(2) 0.2400(2) 0.0345(16) Uani 1 1 d DU . .
C5B_3 C 0.3713(2) 0.6367(2) 0.34457(17) 0.0346(16) Uani 1 1 d DU . .
C5R_3 C 0.6381(3) 0.5338(3) 0.3935(3) 0.071(3) Uani 1 1 d DU . .
H16_3 H 0.6463 0.5168 0.3718 0.085 Uiso 1 1 calc R . .
H17_3 H 0.6665 0.5409 0.4065 0.085 Uiso 1 1 calc R . .
C6_3 C 0.3982(2) 0.6704(2) 0.22734(18) 0.0334(16) Uani 1 1 d DU . .
C6B_3 C 0.3854(2) 0.6144(3) 0.37597(18) 0.0401(18) Uani 1 1 d DU . .
C7_3 C 0.3695(2) 0.6409(2) 0.20228(17) 0.0360(16) Uani 1 1 d DU . .
C7A_3 C 0.3182(2) 0.6415(3) 0.2074(2) 0.0434(19) Uani 1 1 d DU . .
H18_3 H 0.3044 0.6611 0.1894 0.065 Uiso 1 1 d RD . .
H19_3 H 0.3109 0.6530 0.2312 0.065 Uiso 1 1 d RD . .
H20_3 H 0.3061 0.6111 0.2049 0.065 Uiso 1 1 d R . .
C7B_3 C 0.4299(2) 0.6022(2) 0.38087(17) 0.0331(16) Uani 1 1 d DU . .
H21_3 H 0.4396 0.5875 0.4019 0.040 Uiso 1 1 calc R . .
C8_3 C 0.3910(2) 0.5945(2) 0.2075(2) 0.0384(17) Uani 1 1 d DU . .
H22_3 H 0.3928 0.5790 0.1839 0.046 Uiso 1 1 calc R . .
C8B_3 C 0.4601(2) 0.6125(2) 0.35354(18) 0.0367(17) Uani 1 1 d DU . .
C9_3 C 0.4382(2) 0.6075(2) 0.2190(2) 0.0371(17) Uani 1 1 d DU . .
C9B_3 C 0.4475(2) 0.6345(2) 0.32252(17) 0.0347(16) Uani 1 1 d DU . .
C10_3 C 0.4751(2) 0.5789(3) 0.2148(2) 0.047(2) Uani 1 1 d DU . .
H23_3 H 0.4690 0.5501 0.2051 0.057 Uiso 1 1 calc R . .
C10B_3 C 0.3220(2) 0.6496(3) 0.3392(2) 0.0422(19) Uani 1 1 d DU . .
H24_3 H 0.3185 0.6646 0.3161 0.063 Uiso 1 1 calc R . .
H25_3 H 0.3124 0.6699 0.3582 0.063 Uiso 1 1 calc R . .
H26_3 H 0.3032 0.6225 0.3396 0.063 Uiso 1 1 calc R . .
C11_3 C 0.5197(2) 0.5884(2) 0.2234(2) 0.0442(19) Uani 1 1 d DU . .
C11B_3 C 0.3512(3) 0.6038(3) 0.4045(2) 0.0422(19) Uani 1 1 d DU . .
H27_3 H 0.3664 0.5886 0.4243 0.063 Uiso 1 1 calc R . .
H28_3 H 0.3276 0.5842 0.3947 0.063 Uiso 1 1 calc R . .
H29_3 H 0.3374 0.6317 0.4131 0.063 Uiso 1 1 calc R . .
C12_3 C 0.5580(2) 0.5561(2) 0.2148(2) 0.063(2) Uani 1 1 d DU . .
C12A_3 C 0.5463(3) 0.5089(3) 0.2266(3) 0.070(3) Uani 1 1 d DU . .
H30_3 H 0.5710 0.4885 0.2202 0.106 Uiso 1 1 calc R . .
H31_3 H 0.5182 0.4992 0.2149 0.106 Uiso 1 1 calc R . .
H32_3 H 0.5420 0.5085 0.2525 0.106 Uiso 1 1 calc R . .
C12B_3 C 0.5661(3) 0.5569(4) 0.1750(2) 0.070(3) Uani 1 1 d DU . .
H33_3 H 0.5754 0.5871 0.1678 0.105 Uiso 1 1 calc R . .
H34_3 H 0.5381 0.5488 0.1626 0.105 Uiso 1 1 calc R . .
H35_3 H 0.5900 0.5355 0.1690 0.105 Uiso 1 1 calc R . .
C13_3 C 0.5981(2) 0.5786(2) 0.2352(2) 0.055(2) Uani 1 1 d DU . .
H36_3 H 0.6244 0.5816 0.2185 0.066 Uiso 1 1 calc R . .
C14_3 C 0.5803(2) 0.6251(2) 0.2434(2) 0.0411(18) Uani 1 1 d DU . .
C15_3 C 0.6074(2) 0.6597(2) 0.2558(2) 0.0387(17) Uani 1 1 d DU . .
C16_3 C 0.58773(19) 0.70245(19) 0.26549(19) 0.0316(15) Uani 1 1 d DU . .
C17_3 C 0.6146(2) 0.7459(2) 0.27418(17) 0.0345(16) Uani 1 1 d DU . .
C17B_3 C 0.6319(3) 0.7653(3) 0.23851(19) 0.0380(18) Uani 1 1 d DU . .
H37_3 H 0.6487 0.7930 0.2430 0.057 Uiso 1 1 calc R . .
H38_3 H 0.6060 0.7717 0.2230 0.057 Uiso 1 1 calc R . .
H39_3 H 0.6518 0.7434 0.2270 0.057 Uiso 1 1 calc R . .
C18_3 C 0.5762(2) 0.7753(2) 0.29097(19) 0.0345(16) Uani 1 1 d DU . .
H40_3 H 0.5735 0.7676 0.3168 0.041 Uiso 1 1 calc R . .
C19_3 C 0.53406(19) 0.7580(2) 0.27150(19) 0.0328(16) Uani 1 1 d DU . .
H41_3 H 0.5322 0.7732 0.2478 0.039 Uiso 1 1 calc R . .
C21_3 C 0.4691(3) 0.8263(3) 0.2483(2) 0.053(2) Uani 1 1 d DU . .
H42_3 H 0.5001 0.8385 0.2512 0.063 Uiso 1 1 calc R . .
H43_3 H 0.4707 0.8030 0.2296 0.063 Uiso 1 1 calc R . .
C22_3 C 0.4393(3) 0.8636(3) 0.2346(3) 0.063(3) Uani 1 1 d DU . .
C31_3 C 0.3754(3) 0.7762(3) 0.3098(2) 0.048(2) Uani 1 1 d DU . .
H44_3 H 0.3928 0.7689 0.3316 0.058 Uiso 1 1 calc R . .
H45_3 H 0.3543 0.7512 0.3050 0.058 Uiso 1 1 calc R . .
C32_3 C 0.3484(3) 0.8188(3) 0.3160(3) 0.067(3) Uani 1 1 d DU . .
H46_3 H 0.3675 0.8406 0.3290 0.080 Uiso 1 1 calc R . .
H47_3 H 0.3406 0.8323 0.2927 0.080 Uiso 1 1 calc R . .
C33_3 C 0.3052(3) 0.8112(3) 0.3368(2) 0.049(2) Uani 1 1 d DU . .
C51_3 C 0.3428(2) 0.7341(3) 0.2306(3) 0.053(2) Uani 1 1 d DU . .
H48_3 H 0.3250 0.7141 0.2154 0.079 Uiso 1 1 calc RD . .
H49_3 H 0.3486 0.7622 0.2179 0.079 Uiso 1 1 calc R . .
H50_3 H 0.3258 0.7404 0.2525 0.079 Uiso 1 1 calc R . .
C71_3 C 0.3813(3) 0.6585(3) 0.16406(17) 0.0412(18) Uani 1 1 d DU . .
H51_3 H 0.3734 0.6907 0.1626 0.049 Uiso 1 1 calc R . .
H52_3 H 0.4145 0.6559 0.1603 0.049 Uiso 1 1 calc R . .
C72_3 C 0.3571(3) 0.6336(3) 0.1347(2) 0.047(2) Uani 1 1 d DU . .
C81_3 C 0.3679(3) 0.5632(2) 0.2345(2) 0.048(2) Uani 1 1 d DU . .
H53_3 H 0.3703 0.5771 0.2584 0.058 Uiso 1 1 calc R . .
H54_3 H 0.3353 0.5614 0.2285 0.058 Uiso 1 1 calc R . .
C82_3 C 0.3860(3) 0.5170(3) 0.2368(2) 0.058(2) Uani 1 1 d DU . .
H55_3 H 0.3678 0.5001 0.2543 0.070 Uiso 1 1 calc R . .
H56_3 H 0.4175 0.5185 0.2459 0.070 Uiso 1 1 calc R . .
C83_3 C 0.3863(3) 0.4915(3) 0.2024(2) 0.053(2) Uani 1 1 d DU . .
C131_3 C 0.6150(3) 0.5562(3) 0.2696(3) 0.069(3) Uani 1 1 d DU . .
H57_3 H 0.6285 0.5799 0.2848 0.083 Uiso 1 1 calc R . .
H58_3 H 0.5881 0.5445 0.2824 0.083 Uiso 1 1 calc R . .
C132_3 C 0.6489(3) 0.5188(3) 0.2667(4) 0.088(3) Uani 1 1 d DU . .
H59_3 H 0.6359 0.4946 0.2519 0.106 Uiso 1 1 calc R . .
H60_3 H 0.6544 0.5063 0.2908 0.106 Uiso 1 1 calc R . .
C133_3 C 0.6942(4) 0.5331(4) 0.2507(3) 0.093(3) Uani 1 1 d DU . .
C151_3 C 0.6589(2) 0.6536(3) 0.2553(2) 0.0374(18) Uani 1 1 d DU . .
H61_3 H 0.6663 0.6231 0.2477 0.056 Uiso 1 1 calc R . .
H62_3 H 0.6710 0.6587 0.2793 0.056 Uiso 1 1 calc R . .
H63_3 H 0.6724 0.6752 0.2388 0.056 Uiso 1 1 calc R . .
C171_3 C 0.6552(2) 0.7404(3) 0.29992(18) 0.0390(17) Uani 1 1 d DU . .
H64_3 H 0.6802 0.7254 0.2870 0.047 Uiso 1 1 calc R . .
H65_3 H 0.6661 0.7706 0.3068 0.047 Uiso 1 1 calc R . .
C172_3 C 0.6452(2) 0.7141(3) 0.33343(18) 0.0398(18) Uani 1 1 d DU . .
H66_3 H 0.6283 0.6865 0.3272 0.048 Uiso 1 1 calc R . .
H67_3 H 0.6259 0.7323 0.3494 0.048 Uiso 1 1 calc R . .
C173_3 C 0.6889(3) 0.7014(3) 0.3527(2) 0.052(2) Uani 1 1 d DU . .
C175_3 C 0.7360(3) 0.7063(4) 0.4062(3) 0.070(3) Uani 1 1 d DU . .
H68_3 H 0.7615 0.6983 0.3902 0.084 Uiso 1 1 calc R . .
H69_3 H 0.7453 0.7328 0.4204 0.084 Uiso 1 1 calc R . .
C176_3 C 0.7267(2) 0.6683(3) 0.4305(2) 0.053(2) Uani 1 1 d DU . .
H70_3 H 0.7177 0.6410 0.4167 0.064 Uiso 1 1 calc R . .
C177_3 C 0.7692(3) 0.6592(4) 0.4523(3) 0.076(3) Uani 1 1 d DU . .
H71_3 H 0.7939 0.6501 0.4364 0.113 Uiso 1 1 calc R . .
H72_3 H 0.7631 0.6352 0.4695 0.113 Uiso 1 1 calc R . .
H73_3 H 0.7780 0.6865 0.4651 0.113 Uiso 1 1 calc R . .
C181_3 C 0.5829(3) 0.8260(2) 0.2873(2) 0.0415(18) Uani 1 1 d DU . .
H74_3 H 0.5889 0.8330 0.2620 0.050 Uiso 1 1 calc R . .
H75_3 H 0.5542 0.8411 0.2940 0.050 Uiso 1 1 calc R . .
C182_3 C 0.6207(3) 0.8455(3) 0.3095(2) 0.0449(19) Uani 1 1 d DU . .
N1_3 N 0.46044(17) 0.72482(17) 0.26798(15) 0.0333(13) Uani 1 1 d DU . .
N1B_3 N 0.50711(17) 0.6055(2) 0.35049(15) 0.0387(15) Uani 1 1 d DU . .
N2_3 N 0.43969(16) 0.64825(17) 0.23355(15) 0.0336(13) Uani 1 1 d DU . .
N3_3 N 0.53388(17) 0.62707(17) 0.23884(17) 0.0391(15) Uani 1 1 d DU . .
N3B_3 N 0.48582(18) 0.64187(19) 0.30129(14) 0.0351(14) Uani 1 1 d DU . .
N4_3 N 0.54448(16) 0.71003(16) 0.26556(15) 0.0289(12) Uani 1 1 d DU . .
N23_3 N 0.4039(3) 0.8516(3) 0.2155(3) 0.079(3) Uani 1 1 d DU . .
H76_3 H 0.3886 0.8719 0.2034 0.094 Uiso 1 1 calc R . .
H77_3 H 0.3954 0.8233 0.2150 0.094 Uiso 1 1 calc RD . .
N34_3 N 0.2966(3) 0.8374(3) 0.3643(2) 0.057(2) Uani 1 1 d DU . .
H78_3 H 0.2697 0.8369 0.3744 0.068 Uiso 1 1 calc R . .
H79_3 H 0.3177 0.8555 0.3724 0.068 Uiso 1 1 calc R . .
N73_3 N 0.3302(2) 0.6581(3) 0.1136(2) 0.0541(19) Uani 1 1 d DU . .
H80_3 H 0.3160 0.6453 0.0956 0.065 Uiso 1 1 calc R . .
H81_3 H 0.3267 0.6869 0.1176 0.065 Uiso 1 1 calc R . .
N84_3 N 0.3495(3) 0.4924(3) 0.1822(2) 0.062(2) Uani 1 1 d DU . .
H82_3 H 0.3491 0.4780 0.1618 0.074 Uiso 1 1 calc R . .
H83_3 H 0.3255 0.5076 0.1891 0.074 Uiso 1 1 calc R . .
N134_3 N 0.7055(4) 0.5114(4) 0.2218(3) 0.111(4) Uani 1 1 d DU . .
H84_3 H 0.7326 0.5150 0.2124 0.133 Uiso 1 1 calc R . .
H85_3 H 0.6859 0.4931 0.2117 0.133 Uiso 1 1 calc R . .
N174_3 N 0.6952(2) 0.7181(3) 0.38421(17) 0.0558(19) Uani 1 1 d DU . .
H86_3 H 0.6702 0.7116 0.3970 0.067 Uiso 1 1 d R . .
N183_3 N 0.6525(2) 0.8682(2) 0.2927(2) 0.0554(19) Uani 1 1 d DU . .
H87_3 H 0.6750 0.8803 0.3048 0.067 Uiso 1 1 calc R . .
H88_3 H 0.6513 0.8712 0.2694 0.067 Uiso 1 1 calc R . .
O2P_3 O 0.63553(17) 0.63825(18) 0.42235(13) 0.0461(14) Uani 1 1 d DU . .
O2R_3 O 0.56782(19) 0.66434(16) 0.37610(14) 0.0415(13) Uani 1 1 d DU . .
H89_3 H 0.5439 0.6765 0.3687 0.062 Uiso 1 1 calc R . .
O3P_3 O 0.69045(17) 0.6821(2) 0.45400(16) 0.0549(15) Uani 1 1 d DU . .
O4P_3 O 0.6110(2) 0.6917(2) 0.47069(16) 0.0560(16) Uani 1 1 d DU . .
O4R_3 O 0.57284(17) 0.56613(18) 0.36425(15) 0.0462(14) Uani 1 1 d DU . .
O5P_3 O 0.6501(2) 0.6190(2) 0.48585(17) 0.0604(17) Uani 1 1 d DU . .
O5R_3 O 0.6092(3) 0.5068(3) 0.4157(2) 0.093(3) Uani 1 1 d DU . .
H90_3 H 0.6223 0.4825 0.4204 0.140 Uiso 1 1 calc R . .
O23_3 O 0.4516(3) 0.9037(2) 0.2356(3) 0.103(3) Uani 1 1 d DU . .
O34_3 O 0.2768(2) 0.7845(2) 0.3236(2) 0.0689(19) Uani 1 1 d DU . .
O73_3 O 0.3628(3) 0.5932(2) 0.1298(2) 0.080(2) Uani 1 1 d DU . .
O84_3 O 0.4206(2) 0.4702(2) 0.1930(2) 0.0711(19) Uani 1 1 d DU . .
O134_3 O 0.7210(3) 0.5597(4) 0.2662(3) 0.115(3) Uani 1 1 d DU . .
O174_3 O 0.7152(3) 0.6750(3) 0.3387(2) 0.105(3) Uani 1 1 d DU . .
O183_3 O 0.6205(2) 0.8400(2) 0.34225(15) 0.0608(17) Uani 1 1 d DU . .
Cl3_3 Cl 0.57749(9) 0.68698(11) 0.17210(7) 0.0734(8) Uani 1 1 d DU . .
P3_3 P 0.64515(7) 0.65638(8) 0.46125(6) 0.0455(5) Uani 1 1 d DU . .
Co3_3 Co 0.49425(4) 0.67523(4) 0.25107(3) 0.0312(3) Uani 1 1 d DU . .
C1_4 C 0.4780(3) 0.2258(3) 0.4525(2) 0.081(3) Uani 1 1 d DU . .
C1A_4 C 0.4570(4) 0.2318(4) 0.4155(2) 0.082(3) Uani 1 1 d DU . .
H1_4 H 0.4297 0.2503 0.4174 0.122 Uiso 1 1 calc R . .
H2_4 H 0.4490 0.2024 0.4058 0.122 Uiso 1 1 calc R . .
H3_4 H 0.4790 0.2464 0.3998 0.122 Uiso 1 1 calc R . .
C1R_4 C 0.3026(3) 0.2713(2) 0.3733(2) 0.051(2) Uani 1 1 d DU . .
H4_4 H 0.2838 0.2533 0.3564 0.061 Uiso 1 1 calc R . .
C1V_4 C 0.4304(3) 0.2292(3) 0.54098(18) 0.069(3) Uani 1 1 d DU . .
H5_4 H 0.4503 0.2043 0.5432 0.083 Uiso 1 1 calc R . .
C2_4 C 0.5228(3) 0.1965(3) 0.4522(2) 0.096(3) Uani 1 1 d DU . .
C2A_4 C 0.5511(4) 0.2036(5) 0.4186(3) 0.113(4) Uani 1 1 d DU . .
H6_4 H 0.5780 0.1844 0.4195 0.169 Uiso 1 1 calc R . .
H7_4 H 0.5604 0.2350 0.4171 0.169 Uiso 1 1 calc R . .
H8_4 H 0.5329 0.1958 0.3977 0.169 Uiso 1 1 calc R . .
C2B_4 C 0.3422(3) 0.2528(3) 0.4303(2) 0.054(2) Uani 1 1 d DU . .
H9_4 H 0.3435 0.2828 0.4387 0.065 Uiso 1 1 calc R . .
C2R_4 C 0.3377(2) 0.2982(2) 0.3522(2) 0.0480(19) Uani 1 1 d DU . .
H10_4 H 0.3455 0.2830 0.3293 0.058 Uiso 1 1 calc R . .
C2V_4 C 0.4334(4) 0.2548(3) 0.5683(2) 0.070(3) Uani 1 1 d DU . .
H11_4 H 0.4538 0.2453 0.5864 0.085 Uiso 1 1 calc R . .
C3_4 C 0.5041(3) 0.1477(3) 0.4570(3) 0.106(3) Uani 1 1 d DU . .
H12_4 H 0.5262 0.1314 0.4725 0.127 Uiso 1 1 calc R . .
C3R_4 C 0.3105(2) 0.3417(2) 0.3459(2) 0.0448(18) Uani 1 1 d DU . .
H13_4 H 0.2891 0.3386 0.3254 0.054 Uiso 1 1 calc R . .
C4_4 C 0.4625(3) 0.1564(3) 0.4793(3) 0.087(3) Uani 1 1 d DU . .
C4B_4 C 0.3627(4) 0.1363(2) 0.4299(2) 0.063(3) Uani 1 1 d DU . .
H14_4 H 0.3795 0.1265 0.4500 0.076 Uiso 1 1 calc R . .
C4R_4 C 0.2854(2) 0.3477(2) 0.3809(2) 0.049(2) Uani 1 1 d DU . .
H15_4 H 0.3066 0.3608 0.3988 0.058 Uiso 1 1 calc R . .
C5_4 C 0.4413(3) 0.1234(3) 0.5021(3) 0.092(3) Uani 1 1 d DU . .
C5B_4 C 0.3490(4) 0.1062(3) 0.4040(2) 0.065(2) Uani 1 1 d DU . .
C5R_4 C 0.2425(3) 0.3755(3) 0.3799(3) 0.081(3) Uani 1 1 d DU . .
H16_4 H 0.2279 0.3748 0.4036 0.097 Uiso 1 1 calc R . .
H17_4 H 0.2504 0.4071 0.3745 0.097 Uiso 1 1 calc R . .
C6_4 C 0.4003(3) 0.1304(3) 0.5178(3) 0.083(3) Uani 1 1 d DU . .
C6B_4 C 0.3275(3) 0.1212(3) 0.3727(2) 0.060(2) Uani 1 1 d DU . .
C7_4 C 0.3753(3) 0.1013(3) 0.5453(2) 0.080(3) Uani 1 1 d DU . .
C7A_4 C 0.3803(4) 0.0505(3) 0.5404(3) 0.094(4) Uani 1 1 d DU . .
H18_4 H 0.4040 0.0391 0.5563 0.141 Uiso 1 1 d RD . .
H19_4 H 0.3885 0.0438 0.5156 0.141 Uiso 1 1 d RD . .
H20_4 H 0.3514 0.0358 0.5460 0.141 Uiso 1 1 d R . .
C7B_4 C 0.3161(3) 0.1655(2) 0.3684(2) 0.051(2) Uani 1 1 d DU . .
H21_4 H 0.3002 0.1756 0.3479 0.061 Uiso 1 1 calc R . .
C8_4 C 0.3262(3) 0.1184(3) 0.5421(3) 0.081(3) Uani 1 1 d DU . .
H22_4 H 0.3117 0.1189 0.5661 0.097 Uiso 1 1 calc R . .
C8B_4 C 0.3288(3) 0.1947(2) 0.39522(19) 0.050(2) Uani 1 1 d DU . .
C9_4 C 0.3346(3) 0.1656(2) 0.5294(3) 0.074(3) Uani 1 1 d DU . .
C9B_4 C 0.3513(3) 0.1814(2) 0.42595(19) 0.055(2) Uani 1 1 d DU . .
C10_4 C 0.3031(3) 0.1996(2) 0.5359(3) 0.069(3) Uani 1 1 d DU . .
H23_4 H 0.2757 0.1916 0.5475 0.083 Uiso 1 1 calc R . .
C10B_4 C 0.3617(5) 0.0578(3) 0.4093(3) 0.082(3) Uani 1 1 d DU . .
H24_4 H 0.3775 0.0544 0.4321 0.123 Uiso 1 1 calc R . .
H25_4 H 0.3818 0.0482 0.3900 0.123 Uiso 1 1 calc R . .
H26_4 H 0.3342 0.0393 0.4093 0.123 Uiso 1 1 calc R . .
C11_4 C 0.3089(3) 0.2444(2) 0.5264(3) 0.064(2) Uani 1 1 d DU . .
C11B_4 C 0.3105(4) 0.0878(3) 0.3453(3) 0.074(3) Uani 1 1 d DU . .
H27_4 H 0.2960 0.1039 0.3257 0.112 Uiso 1 1 calc R . .
H28_4 H 0.2885 0.0676 0.3565 0.112 Uiso 1 1 calc R . .
H29_4 H 0.3361 0.0703 0.3362 0.112 Uiso 1 1 calc R . .
C12_4 C 0.2732(3) 0.2795(3) 0.5351(2) 0.072(3) Uani 1 1 d DU . .
C12A_4 C 0.2257(3) 0.2655(4) 0.5252(4) 0.110(4) Uani 1 1 d DU . .
H30_4 H 0.2234 0.2626 0.4993 0.165 Uiso 1 1 calc R . .
H31_4 H 0.2041 0.2883 0.5335 0.165 Uiso 1 1 calc R . .
H32_4 H 0.2186 0.2367 0.5364 0.165 Uiso 1 1 calc R . .
C12B_4 C 0.2753(5) 0.2878(4) 0.5749(3) 0.096(3) Uani 1 1 d DU . .
H33_4 H 0.2528 0.3105 0.5814 0.143 Uiso 1 1 calc R . .
H34_4 H 0.3056 0.2984 0.5813 0.143 Uiso 1 1 calc R . .
H35_4 H 0.2687 0.2599 0.5876 0.143 Uiso 1 1 calc R . .
C13_4 C 0.2931(2) 0.3208(3) 0.5150(2) 0.053(2) Uani 1 1 d DU . .
H36_4 H 0.2935 0.3470 0.5315 0.064 Uiso 1 1 calc R . .
C14_4 C 0.3417(2) 0.3070(2) 0.5073(2) 0.052(2) Uani 1 1 d DU . .
C15_4 C 0.3747(2) 0.3369(2) 0.4958(2) 0.050(2) Uani 1 1 d DU . .
C16_4 C 0.4186(2) 0.3207(2) 0.4836(2) 0.058(2) Uani 1 1 d DU . .
C17_4 C 0.4601(2) 0.3503(3) 0.4746(2) 0.065(2) Uani 1 1 d DU . .
C17B_4 C 0.4825(4) 0.3645(4) 0.5100(2) 0.076(3) Uani 1 1 d DU . .
H37_4 H 0.5096 0.3824 0.5050 0.114 Uiso 1 1 calc R . .
H38_4 H 0.4912 0.3377 0.5235 0.114 Uiso 1 1 calc R . .
H39_4 H 0.4610 0.3823 0.5240 0.114 Uiso 1 1 calc R . .
C18_4 C 0.4903(3) 0.3156(3) 0.4541(2) 0.077(2) Uani 1 1 d DU F .
H40_4 H 0.4797 0.3143 0.4288 0.092 Uiso 1 1 calc R . .
C19_4 C 0.4771(3) 0.2715(3) 0.4725(3) 0.075(2) Uani 1 1 d DU . .
H41_4 H 0.4950 0.2685 0.4950 0.090 Uiso 1 1 calc R . .
C21_4 C 0.5519(4) 0.2051(4) 0.4860(3) 0.106(4) Uani 1 1 d DU . .
H42_4 H 0.5656 0.2354 0.4843 0.127 Uiso 1 1 calc R . .
H43_4 H 0.5318 0.2049 0.5071 0.127 Uiso 1 1 calc R . .
C22_4 C 0.5897(4) 0.1710(4) 0.4916(3) 0.103(4) Uani 1 1 d DU . .
C31_4 C 0.4947(4) 0.1180(5) 0.4256(4) 0.124(5) Uani 1 1 d DU D .
H44_4 H 0.4716 0.0958 0.4329 0.149 Uiso 1 1 calc R . .
H45_4 H 0.4808 0.1368 0.4068 0.149 Uiso 1 1 calc R . .
C32_4 C 0.5334(5) 0.0928(4) 0.4092(4) 0.127(4) Uani 1 1 d DU . .
H91_4 H 0.5590 0.0934 0.4262 0.152 Uiso 0.510(10) 1 calc PR D 2
H92_4 H 0.5432 0.1095 0.3877 0.152 Uiso 0.510(10) 1 calc PR D 2
H46_4 H 0.5215 0.0756 0.3887 0.152 Uiso 0.490(10) 1 calc PR D 1
H47_4 H 0.5552 0.1150 0.3997 0.152 Uiso 0.490(10) 1 calc PR D 1
C33_4 C 0.5588(7) 0.0611(5) 0.4325(6) 0.095(3) Uani 0.490(10) 1 d PDU D 1
C51_4 C 0.4687(4) 0.0809(4) 0.5088(4) 0.106(4) Uani 1 1 d DU . .
H48_4 H 0.4516 0.0608 0.5245 0.160 Uiso 1 1 calc RD . .
H49_4 H 0.4976 0.0888 0.5201 0.160 Uiso 1 1 calc R . .
H50_4 H 0.4747 0.0658 0.4861 0.160 Uiso 1 1 calc R . .
C71_4 C 0.3965(4) 0.1147(3) 0.5819(2) 0.074(3) Uani 1 1 d DU . .
H51_4 H 0.4296 0.1091 0.5809 0.089 Uiso 1 1 calc R . .
H52_4 H 0.3920 0.1472 0.5856 0.089 Uiso 1 1 calc R . .
C72_4 C 0.3772(3) 0.0900(3) 0.6135(2) 0.070(3) Uani 1 1 d DU . .
C81_4 C 0.2956(4) 0.0926(4) 0.5155(3) 0.098(3) Uani 1 1 d DU . .
H53_4 H 0.3055 0.1006 0.4911 0.118 Uiso 1 1 calc R . .
H54_4 H 0.3016 0.0601 0.5186 0.118 Uiso 1 1 calc R . .
C82_4 C 0.2461(4) 0.0995(6) 0.5177(3) 0.132(4) Uani 1 1 d DU . .
H55_4 H 0.2306 0.0798 0.5003 0.159 Uiso 1 1 calc R . .
H56_4 H 0.2388 0.1310 0.5115 0.159 Uiso 1 1 calc R . .
C83_4 C 0.2290(6) 0.0893(5) 0.5550(4) 0.137(5) Uani 1 1 d DU . .
C131_4 C 0.2691(3) 0.3347(3) 0.4803(2) 0.062(2) Uani 1 1 d DU . .
H57_4 H 0.2900 0.3542 0.4666 0.074 Uiso 1 1 calc R . .
H58_4 H 0.2638 0.3074 0.4659 0.074 Uiso 1 1 calc R . .
C132_4 C 0.2240(3) 0.3592(3) 0.4842(3) 0.064(2) Uani 1 1 d DU . .
H59_4 H 0.2006 0.3379 0.4925 0.077 Uiso 1 1 calc R . .
H60_4 H 0.2145 0.3707 0.4606 0.077 Uiso 1 1 calc R . .
C133_4 C 0.2272(3) 0.3984(3) 0.5104(2) 0.058(2) Uani 1 1 d DU . .
C151_4 C 0.3654(3) 0.3871(3) 0.4987(3) 0.062(2) Uani 1 1 d DU . .
H61_4 H 0.3343 0.3919 0.5071 0.093 Uiso 1 1 calc R . .
H62_4 H 0.3692 0.4012 0.4753 0.093 Uiso 1 1 calc R . .
H63_4 H 0.3867 0.4006 0.5156 0.093 Uiso 1 1 calc R . .
C171_4 C 0.4515(3) 0.3925(3) 0.4518(2) 0.066(3) Uani 1 1 d DU E .
H64_4 H 0.4358 0.4150 0.4668 0.079 Uiso 1 1 calc R . .
H65_4 H 0.4812 0.4054 0.4449 0.079 Uiso 1 1 calc R . .
C172_4 C 0.4239(3) 0.3851(3) 0.4187(2) 0.068(3) Uani 1 1 d DU . .
H93_4 H 0.4365 0.3590 0.4058 0.081 Uiso 0.425(9) 1 calc PR E 2
H94_4 H 0.3925 0.3775 0.4257 0.081 Uiso 0.425(9) 1 calc PR E 2
H66_4 H 0.4001 0.3624 0.4233 0.081 Uiso 0.575(9) 1 calc PR E 1
H67_4 H 0.4437 0.3737 0.3994 0.081 Uiso 0.575(9) 1 calc PR E 1
C173_4 C 0.4018(5) 0.4294(4) 0.4070(3) 0.060(3) Uani 0.575(9) 1 d PDU E 1
C175_4 C 0.3875(4) 0.4896(3) 0.3689(3) 0.098(4) Uani 1 1 d DU . .
H95_4 H 0.3823 0.5185 0.3812 0.117 Uiso 0.425(9) 1 calc PR E 2
H96_4 H 0.4167 0.4912 0.3559 0.117 Uiso 0.425(9) 1 calc PR E 2
H68_4 H 0.3750 0.5023 0.3911 0.117 Uiso 0.575(9) 1 calc PR E 1
H69_4 H 0.4075 0.5125 0.3580 0.117 Uiso 0.575(9) 1 calc PR E 1
C176_4 C 0.3501(3) 0.4797(2) 0.3443(2) 0.061(2) Uani 1 1 d DU E .
H70_4 H 0.3244 0.4654 0.3574 0.073 Uiso 1 1 calc R . .
C177_4 C 0.3347(5) 0.5227(3) 0.3270(3) 0.081(3) Uani 1 1 d DU . .
H71_4 H 0.3220 0.5427 0.3451 0.121 Uiso 1 1 calc R E .
H72_4 H 0.3115 0.5160 0.3091 0.121 Uiso 1 1 calc R . .
H73_4 H 0.3607 0.5373 0.3155 0.121 Uiso 1 1 calc R . .
C181_4 C 0.5411(3) 0.3275(4) 0.4543(3) 0.089(3) Uani 1 1 d DU . .
H97_4 H 0.5471 0.3496 0.4734 0.107 Uiso 0.359(11) 1 calc PR F 2
H98_4 H 0.5591 0.3002 0.4594 0.107 Uiso 0.359(11) 1 calc PR F 2
H74_4 H 0.5504 0.3333 0.4792 0.107 Uiso 0.641(11) 1 calc PR F 1
H75_4 H 0.5583 0.3010 0.4459 0.107 Uiso 0.641(11) 1 calc PR F 1
C182_4 C 0.5548(7) 0.3677(6) 0.4317(4) 0.099(3) Uani 0.641(11) 1 d PDU F 1
N1_4 N 0.4477(2) 0.1969(2) 0.47536(19) 0.076(2) Uani 1 1 d DU . .
N1B_4 N 0.3224(2) 0.24121(19) 0.39964(17) 0.0511(18) Uani 1 1 d DU . .
N2_4 N 0.3749(2) 0.1699(2) 0.5139(2) 0.069(2) Uani 1 1 d DU . .
N3_4 N 0.3469(2) 0.2614(2) 0.51130(18) 0.0554(18) Uani 1 1 d DU . .
N3B_4 N 0.3600(3) 0.2185(2) 0.44783(15) 0.0605(19) Uani 1 1 d DU . .
N4_4 N 0.4287(2) 0.2787(2) 0.48164(19) 0.0631(18) Uani 1 1 d DU . .
N23_4 N 0.5816(4) 0.1341(4) 0.5101(3) 0.119(4) Uani 1 1 d DU . .
H76_4 H 0.5988 0.1103 0.5070 0.143 Uiso 1 1 calc R . .
H77_4 H 0.5590 0.1333 0.5253 0.143 Uiso 1 1 calc R . .
N34_4 N 0.5868(6) 0.0732(7) 0.4582(5) 0.092(4) Uani 0.490(10) 1 d PDU D 1
H78_4 H 0.5983 0.0528 0.4726 0.110 Uiso 0.490(10) 1 calc PR D 1
H79_4 H 0.5941 0.1016 0.4610 0.110 Uiso 0.490(10) 1 calc PR D 1
N73_4 N 0.4060(3) 0.0636(3) 0.6311(2) 0.069(2) Uani 1 1 d DU . .
H80_4 H 0.3967 0.0487 0.6499 0.083 Uiso 1 1 calc R . .
H81_4 H 0.4342 0.0610 0.6238 0.083 Uiso 1 1 calc R . .
N84_4 N 0.2127(5) 0.1249(5) 0.5713(4) 0.158(5) Uani 1 1 d DU . .
H82_4 H 0.2002 0.1222 0.5925 0.189 Uiso 1 1 calc R . .
H83_4 H 0.2142 0.1514 0.5610 0.189 Uiso 1 1 calc R . .
N134_4 N 0.2033(3) 0.3948(3) 0.5391(2) 0.080(3) Uani 1 1 d DU . .
H84_4 H 0.2049 0.4157 0.5555 0.096 Uiso 1 1 calc R . .
H85_4 H 0.1855 0.3715 0.5421 0.096 Uiso 1 1 calc R . .
N174_4 N 0.4153(4) 0.4486(4) 0.3777(3) 0.064(3) Uani 0.575(9) 1 d PDU E 1
H86_4 H 0.4153 0.4292 0.3595 0.076 Uiso 0.575(9) 1 d PR E 1
N183_4 N 0.5397(6) 0.3696(6) 0.3984(3) 0.099(3) Uani 0.641(11) 1 d PDU F 1
H87_4 H 0.5471 0.3925 0.3847 0.119 Uiso 0.641(11) 1 calc PR F 1
H88_4 H 0.5224 0.3480 0.3900 0.119 Uiso 0.641(11) 1 calc PR F 1
O2P_4 O 0.3410(2) 0.37914(17) 0.34113(14) 0.0515(15) Uani 1 1 d DU . .
O2R_4 O 0.37645(18) 0.3057(2) 0.37305(16) 0.0523(15) Uani 1 1 d DU . .
H89_4 H 0.3904 0.2814 0.3760 0.078 Uiso 1 1 calc R . .
O3P_4 O 0.3670(3) 0.44994(19) 0.3173(2) 0.078(2) Uani 1 1 d DU . .
O4P_4 O 0.3743(3) 0.3835(2) 0.28013(19) 0.078(2) Uani 1 1 d DU . .
O4R_4 O 0.2741(2) 0.30230(19) 0.39150(18) 0.0612(17) Uani 1 1 d DU . .
O5P_4 O 0.2971(2) 0.4155(2) 0.29379(19) 0.0734(19) Uani 1 1 d DU . .
O5R_4 O 0.2113(3) 0.3594(4) 0.3538(3) 0.125(4) Uani 1 1 d DU . .
H90_4 H 0.1877 0.3751 0.3542 0.187 Uiso 1 1 calc R . .
O23_4 O 0.6217(3) 0.1691(3) 0.4710(2) 0.079(2) Uani 1 1 d DU . .
O34_4 O 0.5464(6) 0.0215(5) 0.4265(5) 0.095(3) Uani 0.490(10) 1 d PDU D 1
O73_4 O 0.3374(3) 0.0940(3) 0.6232(2) 0.094(3) Uani 1 1 d DU . .
O84_4 O 0.2290(6) 0.0501(5) 0.5665(4) 0.168(5) Uani 1 1 d DU . .
O134_4 O 0.2537(4) 0.4305(3) 0.5037(3) 0.109(3) Uani 1 1 d DU . .
O174_4 O 0.3725(4) 0.4481(4) 0.4250(3) 0.066(3) Uani 0.575(9) 1 d PDU E 1
O183_4 O 0.5793(5) 0.3999(4) 0.4415(4) 0.104(3) Uani 0.641(11) 1 d PDU F 1
Cl4_4 Cl 0.40479(14) 0.30461(12) 0.57660(8) 0.0931(10) Uani 1 1 d DU . .
P4_4 P 0.34289(10) 0.40611(7) 0.30495(7) 0.0572(7) Uani 1 1 d DU E .
Co4_4 Co 0.39729(6) 0.22630(6) 0.49623(4) 0.0638(5) Uani 1 1 d DU . .
C33A_4 C 0.5256(7) 0.0442(6) 0.3983(6) 0.096(3) Uani 0.510(10) 1 d PDU D 2
O34A_4 O 0.4898(5) 0.0226(5) 0.4055(5) 0.100(3) Uani 0.510(10) 1 d PDU D 2
N34A_4 N 0.5524(7) 0.0283(6) 0.3726(5) 0.091(3) Uani 0.510(10) 1 d PDU D 2
H99_4 H 0.5449 0.0036 0.3612 0.110 Uiso 0.510(10) 1 calc PR D 2
H100_4 H 0.5775 0.0426 0.3670 0.110 Uiso 0.510(10) 1 calc PR D 2
C17A_4 C 0.4224(5) 0.4242(6) 0.3937(6) 0.063(3) Uani 0.425(9) 1 d PDU E 2
N17A_4 N 0.3880(5) 0.4507(5) 0.3957(5) 0.065(3) Uani 0.425(9) 1 d PDU E 2
H101_4 H 0.3631 0.4333 0.3904 0.079 Uiso 0.425(9) 1 d PR E 2
O17A_4 O 0.4552(4) 0.4353(4) 0.3761(4) 0.063(3) Uani 0.425(9) 1 d PDU E 2
C18A_4 C 0.5556(9) 0.3468(7) 0.4188(4) 0.099(3) Uani 0.359(11) 1 d PDU F 2
N18A_4 N 0.5486(12) 0.3911(6) 0.4182(7) 0.103(4) Uiso 0.359(11) 1 d PDU F 2
H102_4 H 0.5374 0.4039 0.3990 0.123 Uiso 0.359(11) 1 calc PR F 2
H103_4 H 0.5551 0.4075 0.4370 0.123 Uiso 0.359(11) 1 calc PR F 2
O18A_4 O 0.5457(9) 0.3248(8) 0.3913(4) 0.093(3) Uani 0.359(11) 1 d PDU F 2
O1 O 0.4529(3) 0.4248(3) 0.2525(2) 0.081(2) Uani 1 1 d U . .
O2 O 0.6988(2) 0.7414(2) 0.6430(2) 0.069(2) Uani 1 1 d U . .
O3 O 0.2281(2) 0.6375(2) 0.45212(19) 0.0644(18) Uani 1 1 d U . .
O4 O 0.5808(3) 0.7395(3) 0.4155(2) 0.086(2) Uani 1 1 d DU . .
O5 O 0.6750(3) 0.2527(3) 0.3712(3) 0.093(3) Uani 1 1 d U . .
O6 O 0.7187(3) 0.6167(4) 0.5397(3) 0.104(3) Uani 1 1 d U . .
O7 O 0.6478(5) 0.3190(4) 0.4940(3) 0.145(4) Uani 1 1 d DU . .
O8 O 0.4377(3) 0.3292(4) 0.3211(2) 0.101(3) Uani 1 1 d DU . .
O9 O 0.7060(3) 0.6637(3) 0.6021(3) 0.100(3) Uani 1 1 d U . .
O10 O 0.6016(4) 0.2831(4) 0.3337(3) 0.121(3) Uani 1 1 d DU . .
O11 O 0.1224(5) 0.3904(4) 0.3862(4) 0.140(4) Uani 1 1 d DU . .
O12 O 0.4993(3) 0.0599(3) 0.6048(2) 0.090(3) Uani 1 1 d U . .
O13 O 0.5369(3) 0.2178(3) 0.6005(2) 0.095(3) Uani 1 1 d DU . .
O14 O 0.2542(3) 0.5116(3) 0.6377(2) 0.092(3) Uani 1 1 d U . .
O15 O 0.3156(3) 0.5369(3) 0.5873(2) 0.087(2) Uani 1 1 d U . .
O16 O 0.7330(3) 0.3681(4) 0.7333(3) 0.105(3) Uani 1 1 d U . .
O17 O 0.4069(4) 0.5541(4) 0.8354(3) 0.123(4) Uani 1 1 d DU . .
O18 O 0.1604(3) 0.5822(3) 0.6244(2) 0.090(3) Uani 1 1 d U . .
O19 O 0.6491(4) 0.4450(3) 0.1913(3) 0.114(3) Uani 1 1 d U . .
O20 O 0.1856(4) 0.4695(3) 0.5898(3) 0.114(3) Uani 1 1 d U . .
O21 O 0.2385(3) 0.5850(3) 0.6840(3) 0.099(3) Uani 1 1 d U . .
O22 O 0.6238(4) 0.7082(4) 0.6851(3) 0.120(3) Uani 1 1 d U . .
O23 O 0.5513(3) 0.3038(3) 0.5752(2) 0.087(2) Uani 1 1 d U . .
O24 O 0.4671(4) 0.5351(4) 0.4508(3) 0.126(4) Uani 1 1 d U . .
O25 O 0.7882(3) 0.6889(4) 0.2900(3) 0.107(3) Uani 1 1 d U . .
O26 O 0.5460(4) 0.7102(4) 0.6462(3) 0.116(3) Uani 1 1 d U . .
O27 O 0.3825(4) 0.5112(4) 0.4779(3) 0.122(4) Uani 1 1 d U . .
O28 O 0.7536(5) 0.6716(4) 0.7444(3) 0.137(4) Uani 1 1 d U . .
O29 O 0.7513(4) 0.5205(4) 0.3748(3) 0.123(4) Uani 1 1 d U . .
O30 O 0.6459(4) 0.7969(3) 0.4000(3) 0.113(3) Uani 1 1 d DU . .
O31 O 0.5187(4) 0.4851(4) 0.4064(4) 0.135(4) Uani 1 1 d DU . .
O32 O 0.6771(4) 0.2096(5) 0.5915(3) 0.130(4) Uani 1 1 d U . .
O33 O 0.2308(4) 0.3599(4) 0.2688(4) 0.151(5) Uani 1 1 d DU . .
O34 O 0.7165(5) 0.5864(4) 0.3339(3) 0.150(5) Uani 1 1 d DU . .
O35 O 0.5643(5) 0.4771(5) 0.3249(4) 0.159(5) Uani 1 1 d U . .
O36 O 0.5362(6) 0.1353(4) 0.5720(4) 0.174(6) Uani 1 1 d DU . .
O37 O 0.1219(6) 0.5302(5) 0.5714(5) 0.168(5) Uani 1 1 d U . .
O38 O 0.7813(5) 0.4500(6) 0.3314(5) 0.177(6) Uani 1 1 d U . .
O39 O 0.4402(6) 0.4892(5) 0.5387(4) 0.165(5) Uani 1 1 d U . .
O40 O 0.3495(6) 0.5422(6) 0.7824(5) 0.198(7) Uani 1 1 d DU . .
O41 O 0.2861(5) 0.4513(6) 0.4352(5) 0.197(7) Uani 1 1 d DU . .
O42 O 0.1556(5) 0.5661(4) 0.5112(4) 0.147(4) Uani 1 1 d DU . .
O43 O 0.4743(7) 0.4839(7) 0.3144(5) 0.203(7) Uani 1 1 d U . .
O44 O 0.2253(6) 0.4596(6) 0.3237(4) 0.168(5) Uani 1 1 d U . .
O45 O 0.6290(6) 0.5303(4) 0.4835(3) 0.153(5) Uani 1 1 d DU . .
O46 O 0.7541(6) 0.2856(7) 0.7002(5) 0.199(7) Uani 1 1 d DU . .
O47 O 0.6434(6) 0.2862(5) 0.5603(4) 0.174(6) Uani 1 1 d DU . .
O48 O 0.0952(7) 0.4824(7) 0.4818(5) 0.210(7) Uani 1 1 d DU . .
O49 O 0.5487(6) 0.8229(6) 0.3940(6) 0.197(7) Uani 1 1 d U . .
O50 O 0.6993(9) 0.5937(8) 0.7194(7) 0.255(10) Uani 1 1 d U . .
O51 O 0.2690(7) 0.7271(6) 0.7515(5) 0.208(8) Uani 1 1 d DU . .
O52 O 0.5053(6) 0.3843(6) 0.3357(5) 0.259(10) Uani 1 1 d DU . .
O53 O 0.6753(7) 0.3935(7) 0.2517(6) 0.222(8) Uani 1 1 d U . .
O54 O 0.4710(7) 0.6757(7) 0.6812(6) 0.225(8) Uani 1 1 d DU . .
O55 O 0.5279(6) 0.5116(6) 0.5066(4) 0.178(6) Uani 1 1 d U . .
O56 O 0.6097(7) 0.4107(7) 0.3562(5) 0.210(8) Uani 1 1 d DU . .
O57 O 0.5175(8) 0.6016(8) 0.6687(7) 0.266(11) Uani 1 1 d DU . .
O58 O 0.6570(8) 0.6142(8) 0.6493(6) 0.239(9) Uani 1 1 d U . .
O59 O 0.2278(10) 0.5176(11) 0.3802(9) 0.309(14) Uani 1 1 d U . .
O60 O 0.1941(11) 0.0908(11) 0.6462(9) 0.306(14) Uani 1 1 d DU . .
O61 O 0.7025(6) 0.4698(6) 0.6878(5) 0.077(5) Uani 0.50 1 d PU . .
O62 O 0.6332(5) 0.2543(5) 0.4379(4) 0.068(4) Uani 0.50 1 d PU . .
O63 O 0.2357(7) 0.9872(7) 0.4587(5) 0.107(6) Uani 0.50 1 d PU . .
O64 O 0.5259(7) -0.0330(7) 0.3684(6) 0.106(6) Uani 0.50 1 d PU . .
O65 O 0.6494(8) 0.3193(8) 0.4257(5) 0.125(7) Uani 0.50 1 d PDU . .
O66 O 0.4621(6) 0.6089(6) 0.7899(5) 0.088(5) Uani 0.50 1 d PU . .
O67 O 0.2337(5) 0.5525(5) 0.4804(4) 0.081(4) Uani 0.50 1 d PDU . .
O68 O 0.1699(7) 0.4481(7) 0.4326(6) 0.094(5) Uani 0.50 1 d PU . .
O69 O 0.2889(7) 0.5633(7) 0.4710(6) 0.106(6) Uani 0.50 1 d PU . .
O70 O 0.1500(6) 0.4249(6) 0.4484(5) 0.097(5) Uani 0.50 1 d PDU . .
O71 O 0.2998(6) 0.5115(6) 0.5191(5) 0.082(4) Uani 0.50 1 d PU . .
O72 O 0.2482(7) 0.5218(6) 0.5310(6) 0.100(5) Uani 0.50 1 d PU . .
O73 O 0.5191(6) 0.3015(7) 0.3534(6) 0.128(7) Uani 0.50 1 d PDU . .
O74 O 0.4863(6) 0.6041(6) 0.8267(5) 0.085(4) Uani 0.50 1 d PU . .
O75 O 0.7058(9) 0.4526(7) 0.7039(7) 0.124(8) Uani 0.50 1 d PDU . .
O76 O 0.7762(12) 0.5397(11) 0.6218(9) 0.173(11) Uani 0.50 1 d PU . .

loop_
_atom_site_aniso_label
_atom_site_aniso_U_11
_atom_site_aniso_U_22
_atom_site_aniso_U_33
_atom_site_aniso_U_23
_atom_site_aniso_U_13
_atom_site_aniso_U_12
C1_1 0.036(4) 0.073(4) 0.036(4) -0.004(3) 0.005(3) -0.001(4)
C1A_1 0.042(5) 0.072(5) 0.042(4) -0.001(4) -0.003(4) 0.004(4)
C1RC_1 0.045(4) 0.071(5) 0.064(5) 0.036(4) 0.013(4) 0.012(4)
C1V_1 0.057(5) 0.072(5) 0.046(4) 0.011(4) 0.001(4) -0.003(4)
C2_1 0.049(4) 0.069(5) 0.058(5) -0.005(4) 0.002(4) -0.005(4)
C2A_1 0.054(6) 0.078(6) 0.086(6) -0.023(5) -0.001(5) -0.005(5)
C2B_1 0.042(4) 0.067(5) 0.054(5) 0.014(4) 0.004(4) 0.006(4)
C2R_1 0.039(4) 0.067(5) 0.059(5) 0.025(4) 0.001(4) 0.003(4)
C2V_1 0.071(4) 0.089(5) 0.058(4) 0.010(4) -0.012(4) -0.015(4)
C3_1 0.056(5) 0.062(5) 0.065(5) 0.003(4) 0.008(4) -0.005(4)
C3R_1 0.042(5) 0.077(5) 0.071(5) 0.032(4) 0.015(4) -0.001(4)
C4_1 0.048(4) 0.068(5) 0.058(5) 0.001(4) 0.004(4) -0.001(4)
C4B_1 0.037(4) 0.074(5) 0.051(5) 0.006(4) 0.001(4) -0.002(4)
C4R_1 0.059(5) 0.077(5) 0.101(7) 0.020(5) 0.016(5) -0.003(4)
C5_1 0.036(4) 0.076(5) 0.053(5) -0.001(4) 0.005(4) -0.006(4)
C5B_1 0.038(4) 0.074(5) 0.049(5) -0.006(4) -0.002(4) 0.011(4)
C5R_1 0.077(6) 0.089(6) 0.124(8) 0.018(6) 0.018(6) -0.003(6)
C6_1 0.038(4) 0.057(4) 0.048(4) 0.011(4) 0.010(4) 0.003(3)
C6B_1 0.043(4) 0.064(5) 0.056(5) -0.005(4) 0.001(4) 0.012(4)
C7_1 0.037(4) 0.060(4) 0.042(4) 0.002(4) 0.008(3) -0.005(4)
C7A_1 0.042(4) 0.064(5) 0.052(5) 0.006(4) 0.009(4) -0.009(4)
C7B_1 0.041(4) 0.064(5) 0.064(5) 0.008(4) 0.006(4) 0.015(4)
C8_1 0.048(4) 0.059(4) 0.052(5) 0.008(4) 0.012(4) -0.001(3)
C8B_1 0.042(4) 0.058(5) 0.054(5) 0.012(4) 0.004(3) 0.012(4)
C9_1 0.034(4) 0.064(4) 0.044(5) 0.019(4) 0.002(4) -0.004(3)
C9B_1 0.029(4) 0.066(5) 0.053(4) 0.001(4) 0.010(3) 0.005(4)
C10_1 0.049(4) 0.054(4) 0.058(5) 0.008(4) 0.000(4) 0.003(3)
C10B_1 0.042(4) 0.078(6) 0.060(5) -0.009(5) 0.003(4) 0.008(4)
C11_1 0.040(4) 0.063(4) 0.063(5) 0.017(4) -0.003(4) -0.007(3)
C11B_1 0.055(5) 0.087(6) 0.070(6) 0.008(5) -0.009(5) 0.024(5)
C12_1 0.057(5) 0.067(5) 0.079(5) 0.004(5) -0.004(5) -0.006(4)
C12A_1 0.094(7) 0.074(6) 0.137(8) 0.032(6) -0.009(7) -0.009(5)
C12B_1 0.053(6) 0.100(7) 0.088(5) -0.016(5) 0.012(5) -0.005(5)
C13_1 0.047(5) 0.077(5) 0.079(6) 0.002(5) 0.010(5) -0.018(4)
C14_1 0.044(4) 0.069(4) 0.057(5) 0.005(4) -0.001(4) -0.010(3)
C15_1 0.043(4) 0.077(5) 0.057(5) 0.004(4) 0.011(4) -0.009(4)
C16_1 0.039(4) 0.070(4) 0.034(4) 0.008(4) 0.002(3) -0.002(3)
C17_1 0.038(4) 0.079(5) 0.037(4) 0.007(4) -0.004(3) -0.001(4)
C17B_1 0.054(5) 0.076(6) 0.051(5) 0.017(4) -0.006(4) 0.008(4)
C18_1 0.038(4) 0.072(5) 0.040(4) 0.005(4) 0.004(3) 0.002(4)
C19_1 0.036(4) 0.070(4) 0.042(4) 0.009(4) -0.002(3) 0.001(3)
C21_1 0.060(5) 0.065(5) 0.078(5) 0.008(4) 0.018(5) 0.006(4)
C22_1 0.070(6) 0.073(5) 0.090(7) -0.005(5) 0.016(5) -0.001(5)
C31_1 0.053(5) 0.108(7) 0.096(7) -0.034(6) -0.004(5) 0.006(5)
C32_1 0.113(8) 0.112(8) 0.153(10) -0.032(8) -0.035(7) 0.002(6)
C33_1 0.064(6) 0.088(6) 0.096(7) -0.021(6) 0.020(5) -0.009(5)
C51_1 0.054(5) 0.076(6) 0.077(6) 0.001(5) 0.013(5) -0.018(4)
C71_1 0.042(4) 0.059(5) 0.047(4) 0.005(4) 0.015(3) -0.005(4)
C72_1 0.037(4) 0.071(5) 0.038(4) 0.002(4) 0.003(4) -0.006(4)
C81_1 0.052(5) 0.073(5) 0.057(5) 0.013(5) -0.002(4) -0.004(4)
C82_1 0.079(6) 0.094(6) 0.057(5) 0.011(5) 0.011(5) 0.006(5)
C83_1 0.049(5) 0.075(5) 0.073(6) -0.004(5) -0.009(5) 0.000(4)
C131_1 0.104(7) 0.088(6) 0.089(7) 0.017(6) 0.023(5) -0.013(5)
C132_1 0.064(6) 0.112(7) 0.079(5) 0.030(5) 0.008(5) -0.013(5)
C133_1 0.086(6) 0.075(6) 0.084(5) 0.011(5) 0.001(5) -0.006(5)
C151_1 0.048(4) 0.080(6) 0.079(6) -0.011(5) 0.004(5) -0.007(4)
C171_1 0.037(4) 0.079(6) 0.044(4) 0.006(4) -0.003(4) 0.006(4)
C172_1 0.043(5) 0.089(6) 0.050(5) 0.009(4) 0.011(4) 0.005(4)
C173_1 0.034(5) 0.093(6) 0.072(5) 0.011(5) 0.004(4) -0.003(4)
C175_1 0.137(9) 0.133(8) 0.091(6) 0.024(6) -0.008(6) -0.049(7)
C176_1 0.081(6) 0.088(7) 0.096(6) 0.022(6) -0.007(5) 0.012(6)
C177_1 0.085(7) 0.087(7) 0.108(7) 0.026(6) -0.003(6) 0.002(6)
C181_1 0.054(5) 0.078(5) 0.058(5) 0.002(5) -0.002(4) 0.012(4)
C182_1 0.055(5) 0.076(6) 0.055(5) -0.005(4) -0.003(4) 0.015(4)
N1_1 0.037(3) 0.063(4) 0.045(4) 0.004(3) 0.007(3) -0.002(3)
N1B_1 0.035(3) 0.072(5) 0.067(5) 0.029(4) 0.015(3) 0.010(3)
N2_1 0.040(3) 0.065(4) 0.046(4) 0.009(3) 0.011(3) -0.003(3)
N3_1 0.042(3) 0.065(4) 0.046(4) 0.002(3) 0.006(3) -0.007(3)
N3B_1 0.029(3) 0.072(4) 0.051(4) 0.012(3) 0.008(3) 0.001(3)
N4_1 0.033(3) 0.061(4) 0.035(3) 0.011(3) 0.004(3) 0.000(3)
N23_1 0.088(6) 0.093(6) 0.149(8) -0.029(6) 0.051(6) -0.033(5)
N34_1 0.104(7) 0.097(6) 0.104(7) -0.014(5) -0.017(6) 0.010(6)
N73_1 0.046(4) 0.063(4) 0.044(4) 0.004(3) 0.011(3) -0.007(3)
N84_1 0.107(7) 0.072(5) 0.082(6) -0.014(4) 0.001(5) -0.002(5)
N134_1 0.093(6) 0.092(6) 0.087(6) 0.010(5) -0.007(5) 0.000(5)
N174_1 0.114(7) 0.121(7) 0.077(5) 0.045(5) -0.033(5) -0.056(6)
N183_1 0.071(5) 0.106(6) 0.073(5) -0.012(5) -0.011(5) 0.024(5)
O2P_1 0.059(4) 0.101(5) 0.079(4) 0.050(4) 0.024(4) 0.022(4)
O2R_1 0.068(4) 0.056(3) 0.047(3) 0.019(3) 0.002(3) 0.002(3)
O3P_1 0.070(4) 0.136(6) 0.070(4) 0.013(4) 0.008(3) 0.029(4)
O4P_1 0.072(5) 0.139(6) 0.096(5) 0.015(5) 0.001(4) -0.029(5)
O4R_1 0.088(5) 0.057(4) 0.094(5) 0.019(3) 0.032(4) 0.003(3)
O5P_1 0.190(8) 0.071(4) 0.089(5) 0.031(4) 0.033(6) -0.017(5)
O5R_1 0.098(6) 0.097(6) 0.135(7) 0.037(5) 0.022(5) -0.006(5)
O23_1 0.123(7) 0.080(5) 0.154(8) 0.002(5) 0.046(6) 0.015(5)
O34_1 0.105(6) 0.130(7) 0.129(7) -0.034(6) 0.012(6) 0.020(5)
O73_1 0.075(4) 0.056(3) 0.054(4) -0.003(3) 0.006(3) -0.013(3)
O84_1 0.076(5) 0.057(4) 0.068(4) -0.006(3) 0.000(4) 0.001(3)
O134_1 0.078(5) 0.075(5) 0.076(5) 0.006(4) -0.020(4) -0.018(4)
O174_1 0.107(6) 0.191(8) 0.094(6) 0.013(6) -0.018(5) -0.063(6)
O183_1 0.058(4) 0.104(5) 0.061(4) -0.008(4) -0.003(3) 0.012(4)
Cl1_1 0.079(3) 0.130(3) 0.066(2) 0.023(2) -0.019(2) -0.043(2)
P1_1 0.0436(14) 0.0751(17) 0.0629(16) 0.0290(14) 0.0080(12) 0.0003(12)
Co1_1 0.0324(7) 0.0643(9) 0.0377(7) 0.0075(7) 0.0044(6) -0.0050(6)
C1VA_1 0.064(5) 0.086(5) 0.051(4) 0.016(4) -0.004(4) -0.011(5)
C2VA_1 0.074(5) 0.092(5) 0.058(4) 0.013(4) -0.010(4) -0.013(5)
Cl1A_1 0.102(6) 0.100(5) 0.062(5) 0.014(4) -0.014(5) -0.021(5)
C13A_1 0.048(8) 0.038(8) 0.052(7) -0.007(6) -0.005(6) -0.002(6)
N13A_1 0.047(8) 0.039(8) 0.051(8) -0.007(6) -0.009(6) -0.008(6)
O13A_1 0.048(8) 0.040(8) 0.051(7) -0.006(6) 0.005(6) -0.003(6)
C17C_1 0.077(6) 0.083(7) 0.101(7) 0.023(5) 0.001(5) 0.000(6)
C17D_1 0.079(10) 0.102(11) 0.086(11) 0.018(8) 0.009(8) 0.003(8)
C1_2 0.033(4) 0.044(4) 0.041(4) -0.002(3) 0.001(3) -0.003(3)
C1A_2 0.040(4) 0.038(4) 0.043(4) -0.007(3) -0.004(3) 0.002(3)
C1R_2 0.046(4) 0.038(4) 0.035(4) -0.010(3) 0.005(3) 0.005(3)
C1V_2 0.039(4) 0.045(4) 0.038(4) 0.003(3) 0.001(3) 0.001(3)
C2_2 0.039(4) 0.049(4) 0.049(4) 0.001(4) -0.002(3) -0.006(3)
C2A_2 0.057(5) 0.050(4) 0.051(4) -0.005(4) -0.009(4) -0.004(4)
C2B_2 0.041(4) 0.040(4) 0.034(4) -0.004(3) 0.001(3) 0.006(3)
C2R_2 0.051(4) 0.057(4) 0.037(4) 0.000(4) -0.002(3) 0.002(4)
C2V_2 0.064(6) 0.062(5) 0.045(5) -0.010(4) 0.008(4) 0.003(4)
C3_2 0.045(4) 0.045(4) 0.051(5) -0.004(3) -0.003(4) -0.007(3)
C3R_2 0.069(5) 0.050(4) 0.048(5) 0.009(4) 0.003(4) 0.012(4)
C4_2 0.041(4) 0.038(4) 0.041(4) -0.005(3) 0.009(3) -0.006(3)
C4B_2 0.042(4) 0.043(4) 0.040(4) 0.001(3) 0.011(4) 0.003(3)
C4R_2 0.046(4) 0.065(5) 0.062(5) 0.023(4) -0.003(4) -0.011(4)
C5_2 0.047(4) 0.037(4) 0.038(4) 0.000(3) 0.005(3) -0.007(3)
C5B_2 0.063(5) 0.046(4) 0.050(5) -0.011(4) -0.002(4) -0.002(4)
C5R_2 0.071(6) 0.116(7) 0.099(7) 0.038(6) 0.020(5) 0.009(6)
C6_2 0.051(4) 0.036(4) 0.039(4) 0.000(3) 0.010(3) -0.005(3)
C6B_2 0.053(5) 0.044(4) 0.041(4) -0.004(3) -0.002(4) 0.013(4)
C7_2 0.049(4) 0.039(4) 0.046(4) 0.001(3) -0.004(4) -0.002(3)
C7A_2 0.069(6) 0.044(4) 0.059(5) 0.003(4) -0.002(5) -0.004(4)
C7B_2 0.043(5) 0.047(4) 0.037(4) -0.002(3) -0.002(3) 0.009(3)
C8_2 0.055(4) 0.040(4) 0.060(5) 0.009(4) 0.006(4) 0.001(3)
C8B_2 0.036(4) 0.038(3) 0.042(4) 0.003(3) -0.008(3) 0.008(3)
C9_2 0.048(4) 0.035(3) 0.044(4) -0.004(3) 0.003(4) -0.003(3)
C9B_2 0.037(4) 0.041(3) 0.038(4) -0.005(3) 0.000(3) 0.005(3)
C10_2 0.032(4) 0.040(3) 0.037(4) 0.001(3) 0.002(3) 0.004(3)
C10B_2 0.074(6) 0.052(4) 0.073(6) -0.002(4) 0.013(5) 0.000(4)
C11_2 0.033(4) 0.040(3) 0.038(4) -0.008(3) 0.007(3) -0.001(3)
C11B_2 0.086(7) 0.055(5) 0.061(5) -0.021(4) 0.009(5) 0.003(5)
C12_2 0.037(4) 0.034(4) 0.049(4) 0.002(3) -0.001(3) 0.002(3)
C12A_2 0.042(4) 0.045(4) 0.068(5) 0.003(4) -0.004(4) -0.004(3)
C12B_2 0.062(5) 0.046(4) 0.049(4) 0.000(4) -0.008(4) -0.003(4)
C13_2 0.034(4) 0.041(4) 0.040(4) 0.001(3) 0.001(3) -0.007(3)
C14_2 0.034(3) 0.035(3) 0.026(4) -0.003(3) 0.007(3) 0.004(3)
C15_2 0.031(4) 0.044(4) 0.027(4) -0.003(3) 0.005(3) -0.005(3)
C16_2 0.034(4) 0.035(3) 0.030(4) -0.004(3) 0.007(3) 0.003(3)
C17_2 0.032(4) 0.044(4) 0.035(4) 0.002(3) 0.004(3) -0.003(3)
C17B_2 0.035(4) 0.038(4) 0.053(4) -0.005(3) 0.003(4) 0.003(3)
C18_2 0.039(4) 0.040(4) 0.040(4) 0.001(3) 0.001(3) 0.000(3)
C19_2 0.034(4) 0.040(3) 0.031(4) 0.000(3) 0.006(3) 0.004(3)
C21_2 0.039(4) 0.048(4) 0.054(4) 0.002(4) 0.005(4) 0.002(3)
C22_2 0.049(5) 0.067(5) 0.060(5) -0.003(5) -0.002(4) -0.008(4)
C31_2 0.043(5) 0.046(4) 0.052(5) -0.007(4) -0.007(4) -0.001(4)
C32_2 0.056(5) 0.058(5) 0.083(6) -0.024(5) -0.001(5) -0.010(4)
C33_2 0.047(5) 0.062(5) 0.075(6) -0.024(5) -0.004(4) -0.005(4)
C51_2 0.068(6) 0.052(5) 0.057(5) 0.014(4) -0.003(5) -0.019(4)
C71_2 0.044(5) 0.058(5) 0.049(4) 0.003(4) 0.004(4) -0.006(4)
C72_2 0.055(5) 0.053(5) 0.049(4) 0.002(4) 0.004(4) 0.000(4)
C81_2 0.084(6) 0.052(5) 0.086(6) -0.005(5) 0.020(5) 0.010(5)
C82_2 0.090(7) 0.077(6) 0.091(6) -0.005(6) -0.008(5) 0.003(5)
C83_2 0.097(7) 0.095(7) 0.084(6) 0.000(6) 0.000(6) 0.010(6)
C131_2 0.036(4) 0.043(4) 0.047(4) 0.005(3) -0.006(3) 0.006(3)
C132_2 0.049(5) 0.042(4) 0.048(5) 0.006(4) 0.000(4) 0.001(4)
C133_2 0.062(5) 0.059(5) 0.049(5) 0.006(4) 0.010(4) 0.000(4)
C151_2 0.039(4) 0.035(3) 0.039(4) -0.011(3) -0.004(4) 0.002(3)
C171_2 0.044(5) 0.042(4) 0.050(4) 0.005(3) -0.010(4) -0.006(3)
C172_2 0.051(5) 0.064(5) 0.045(4) 0.008(4) 0.002(4) -0.011(4)
C173_2 0.065(6) 0.067(5) 0.063(5) 0.001(4) 0.011(5) -0.021(5)
C175_2 0.076(6) 0.067(5) 0.068(6) 0.012(4) 0.019(5) 0.000(5)
C176_2 0.074(6) 0.061(5) 0.062(5) 0.015(4) 0.013(5) 0.002(4)
C177_2 0.074(6) 0.060(5) 0.073(6) 0.005(5) 0.011(5) -0.006(5)
C181_2 0.037(4) 0.046(4) 0.053(5) 0.008(4) 0.002(4) -0.005(3)
C182_2 0.043(5) 0.060(5) 0.067(5) 0.011(4) -0.006(4) -0.008(4)
N1_2 0.038(3) 0.035(3) 0.037(3) -0.005(3) 0.001(3) -0.005(3)
N1B_2 0.044(4) 0.038(3) 0.037(3) 0.001(3) 0.004(3) 0.007(3)
N2_2 0.034(3) 0.040(3) 0.034(3) -0.006(3) -0.003(3) -0.003(2)
N3_2 0.036(3) 0.037(3) 0.036(3) -0.002(3) 0.007(3) -0.003(2)
N3B_2 0.039(4) 0.035(3) 0.039(3) 0.000(3) 0.001(3) 0.003(3)
N4_2 0.031(3) 0.036(3) 0.032(3) -0.004(3) 0.003(3) -0.003(2)
N23_2 0.033(4) 0.063(4) 0.066(5) -0.003(4) -0.002(3) -0.011(3)
N34_2 0.060(5) 0.057(4) 0.069(5) -0.021(4) 0.001(4) 0.002(4)
N73_2 0.097(6) 0.091(6) 0.082(6) 0.036(5) -0.019(5) -0.035(5)
N84_2 0.130(8) 0.118(7) 0.092(5) -0.016(6) -0.013(6) 0.025(7)
N134_2 0.094(6) 0.057(4) 0.064(5) 0.010(4) 0.018(5) -0.003(4)
N174_2 0.088(6) 0.063(5) 0.064(4) 0.009(4) 0.023(4) -0.014(4)
N183_2 0.041(4) 0.060(4) 0.083(5) 0.018(4) -0.007(4) -0.001(3)
O2P_2 0.072(4) 0.065(4) 0.065(4) 0.017(3) 0.015(3) 0.036(3)
O2R_2 0.046(3) 0.090(4) 0.050(4) 0.014(3) 0.005(3) 0.016(3)
O3P_2 0.065(4) 0.051(3) 0.065(4) 0.015(3) 0.008(3) 0.001(3)
O4P_2 0.085(5) 0.091(5) 0.106(6) -0.006(5) 0.030(4) 0.002(4)
O4R_2 0.045(3) 0.057(3) 0.046(3) 0.011(3) -0.002(3) -0.002(3)
O5P_2 0.098(5) 0.060(4) 0.112(5) 0.017(4) -0.019(5) 0.017(4)
O5R_2 0.181(9) 0.163(8) 0.200(10) -0.018(7) 0.029(8) 0.033(8)
O23_2 0.061(4) 0.053(3) 0.091(5) -0.005(3) 0.010(4) -0.008(3)
O34_2 0.070(4) 0.056(4) 0.092(5) -0.023(4) -0.018(4) -0.004(3)
O73_2 0.062(4) 0.074(4) 0.065(4) 0.014(3) -0.012(3) -0.015(3)
O84_2 0.121(6) 0.089(5) 0.114(6) 0.014(5) 0.006(5) 0.032(5)
O134_2 0.049(4) 0.086(4) 0.064(4) 0.018(4) 0.006(3) 0.008(3)
O174_2 0.142(7) 0.134(7) 0.088(5) 0.003(5) 0.000(5) -0.075(6)
O183_2 0.066(4) 0.090(5) 0.062(4) 0.023(4) -0.001(3) -0.008(4)
Cl2_2 0.0799(18) 0.0545(13) 0.0573(14) -0.0074(11) 0.0136(13) -0.0088(12)
P2_2 0.0670(17) 0.0621(15) 0.0582(16) 0.0235(13) 0.0120(14) 0.0112(13)
Co2_2 0.0343(7) 0.0322(6) 0.0330(7) -0.0031(5) 0.0021(6) -0.0023(5)
C1_3 0.027(3) 0.032(3) 0.048(4) -0.005(3) 0.000(3) 0.000(3)
C1A_3 0.037(4) 0.041(4) 0.041(4) 0.000(3) 0.000(3) -0.003(3)
C1R_3 0.032(4) 0.041(4) 0.040(4) 0.010(3) -0.007(3) -0.003(3)
C1V_3 0.038(4) 0.034(4) 0.034(3) -0.001(3) -0.004(3) -0.005(3)
C2_3 0.032(4) 0.036(4) 0.062(5) -0.004(3) -0.006(4) 0.006(3)
C2A_3 0.039(5) 0.058(5) 0.081(5) -0.016(4) 0.000(4) 0.011(4)
C2B_3 0.030(4) 0.034(4) 0.041(4) 0.000(3) -0.001(3) -0.007(3)
C2R_3 0.030(4) 0.050(4) 0.031(4) 0.004(3) 0.005(3) -0.003(3)
C2V_3 0.045(5) 0.069(5) 0.048(5) 0.008(4) -0.002(4) -0.010(4)
C3_3 0.037(4) 0.043(4) 0.061(5) 0.000(4) 0.008(4) 0.007(3)
C3R_3 0.026(4) 0.048(4) 0.045(4) 0.007(3) -0.004(3) -0.003(3)
C4_3 0.032(4) 0.037(3) 0.034(4) 0.001(3) -0.004(3) 0.000(3)
C4B_3 0.028(3) 0.033(4) 0.039(4) -0.001(3) -0.008(3) -0.001(3)
C4R_3 0.039(4) 0.070(5) 0.052(5) -0.008(4) -0.018(4) 0.015(4)
C5_3 0.022(3) 0.043(4) 0.039(4) 0.007(3) -0.002(3) -0.005(3)
C5B_3 0.039(4) 0.032(4) 0.033(4) -0.003(3) -0.003(3) -0.002(3)
C5R_3 0.068(6) 0.069(5) 0.076(6) -0.014(5) -0.023(5) 0.018(4)
C6_3 0.023(3) 0.045(4) 0.032(4) 0.004(3) 0.002(3) -0.004(3)
C6B_3 0.040(4) 0.042(4) 0.038(4) -0.007(3) 0.000(3) -0.001(3)
C7_3 0.030(4) 0.045(4) 0.033(4) -0.001(3) -0.007(3) -0.005(3)
C7A_3 0.030(4) 0.054(5) 0.045(5) -0.007(4) 0.000(3) -0.001(3)
C7B_3 0.036(4) 0.035(4) 0.028(4) -0.002(3) -0.003(3) -0.006(3)
C8_3 0.034(4) 0.042(4) 0.039(4) 0.004(3) -0.007(3) -0.008(3)
C8B_3 0.028(3) 0.034(4) 0.048(4) 0.000(3) -0.005(3) -0.007(3)
C9_3 0.035(4) 0.041(4) 0.035(4) 0.007(3) 0.001(3) 0.001(3)
C9B_3 0.035(3) 0.038(4) 0.032(4) -0.004(3) -0.002(3) -0.007(3)
C10_3 0.037(4) 0.046(4) 0.059(5) 0.000(4) 0.005(4) -0.002(3)
C10B_3 0.039(4) 0.050(4) 0.037(4) 0.004(4) 0.005(3) 0.004(4)
C11_3 0.034(4) 0.046(4) 0.053(5) -0.005(4) 0.002(4) -0.002(3)
C11B_3 0.041(4) 0.048(4) 0.037(4) -0.001(3) 0.004(3) 0.004(4)
C12_3 0.043(4) 0.052(4) 0.093(6) -0.014(4) 0.004(4) -0.003(4)
C12A_3 0.050(5) 0.045(4) 0.116(7) -0.011(5) 0.000(5) 0.008(4)
C12B_3 0.046(5) 0.084(6) 0.080(5) -0.034(5) 0.003(5) -0.012(5)
C13_3 0.033(4) 0.062(4) 0.071(5) -0.015(4) 0.007(4) 0.001(3)
C14_3 0.037(4) 0.044(4) 0.043(4) -0.003(3) 0.002(4) -0.006(3)
C15_3 0.026(3) 0.045(4) 0.046(4) 0.004(3) 0.003(3) -0.004(3)
C16_3 0.025(3) 0.039(3) 0.030(4) 0.004(3) -0.001(3) -0.001(3)
C17_3 0.026(3) 0.044(4) 0.034(4) 0.010(3) 0.001(3) -0.006(3)
C17B_3 0.039(4) 0.038(4) 0.037(4) 0.005(3) 0.004(3) -0.006(3)
C18_3 0.030(4) 0.037(3) 0.037(4) 0.001(3) -0.001(3) -0.007(3)
C19_3 0.025(3) 0.038(3) 0.036(4) 0.004(3) -0.001(3) 0.000(3)
C21_3 0.040(4) 0.049(4) 0.070(5) 0.015(4) -0.012(4) -0.008(3)
C22_3 0.042(5) 0.057(5) 0.091(6) 0.015(5) 0.001(5) -0.007(4)
C31_3 0.036(4) 0.049(4) 0.059(5) -0.012(4) 0.006(4) -0.005(3)
C32_3 0.055(5) 0.053(5) 0.093(7) -0.019(5) 0.022(5) -0.002(4)
C33_3 0.037(4) 0.046(4) 0.065(5) -0.004(4) -0.003(4) 0.005(3)
C51_3 0.032(4) 0.062(5) 0.063(5) 0.001(4) -0.010(4) 0.008(4)
C71_3 0.035(4) 0.050(4) 0.039(4) 0.006(3) -0.005(3) -0.004(3)
C72_3 0.051(5) 0.056(4) 0.036(4) 0.002(4) -0.004(4) -0.009(4)
C81_3 0.041(5) 0.056(4) 0.047(5) 0.005(4) -0.003(4) -0.010(4)
C82_3 0.055(5) 0.054(4) 0.066(5) 0.017(4) -0.004(4) -0.004(4)
C83_3 0.044(5) 0.049(4) 0.065(5) 0.018(4) -0.001(4) -0.003(4)
C131_3 0.064(5) 0.053(5) 0.089(6) 0.005(5) 0.007(5) -0.001(4)
C132_3 0.073(6) 0.067(6) 0.125(8) -0.006(6) -0.015(5) 0.021(4)
C133_3 0.099(6) 0.081(7) 0.100(7) 0.010(6) 0.005(6) 0.011(5)
C151_3 0.027(3) 0.041(4) 0.044(4) -0.001(4) 0.001(3) 0.001(3)
C171_3 0.037(4) 0.040(4) 0.040(4) 0.000(3) 0.000(3) -0.006(3)
C172_3 0.043(4) 0.048(4) 0.029(4) 0.002(3) -0.001(3) 0.004(3)
C173_3 0.042(5) 0.065(5) 0.049(4) 0.013(4) -0.002(4) 0.007(4)
C175_3 0.055(5) 0.089(6) 0.066(5) 0.036(5) -0.016(4) -0.018(5)
C176_3 0.033(4) 0.067(5) 0.060(5) 0.020(4) -0.008(4) -0.006(4)
C177_3 0.055(5) 0.098(7) 0.074(6) 0.033(6) -0.017(5) -0.011(5)
C181_3 0.040(4) 0.036(4) 0.049(4) -0.001(4) 0.002(4) -0.004(3)
C182_3 0.040(4) 0.044(4) 0.051(4) -0.007(4) -0.001(4) -0.004(3)
N1_3 0.027(3) 0.036(3) 0.037(3) -0.001(3) -0.006(3) -0.005(2)
N1B_3 0.027(3) 0.047(4) 0.042(3) 0.006(3) -0.007(3) -0.004(3)
N2_3 0.027(3) 0.042(3) 0.032(3) -0.002(3) 0.000(3) -0.005(2)
N3_3 0.031(3) 0.038(3) 0.048(4) -0.002(3) -0.003(3) 0.001(2)
N3B_3 0.029(3) 0.037(3) 0.040(3) -0.002(3) -0.005(3) -0.004(3)
N4_3 0.028(3) 0.034(3) 0.025(3) -0.004(2) -0.002(2) -0.004(2)
N23_3 0.068(5) 0.066(5) 0.103(6) 0.018(5) -0.018(5) 0.005(4)
N34_3 0.049(4) 0.065(4) 0.057(4) -0.007(4) 0.010(4) -0.010(4)
N73_3 0.054(4) 0.061(4) 0.048(4) 0.001(4) -0.011(3) -0.010(3)
N84_3 0.053(4) 0.059(4) 0.073(5) 0.000(4) 0.001(4) 0.001(4)
N134_3 0.101(7) 0.103(7) 0.128(7) -0.013(6) 0.002(6) 0.003(6)
N174_3 0.043(4) 0.077(5) 0.047(4) 0.019(3) -0.016(3) -0.024(4)
N183_3 0.041(4) 0.056(4) 0.070(5) -0.006(4) -0.005(4) -0.008(3)
O2P_3 0.031(3) 0.056(3) 0.051(3) 0.006(3) -0.002(3) -0.012(2)
O2R_3 0.047(3) 0.039(3) 0.039(3) 0.013(2) -0.002(3) -0.002(2)
O3P_3 0.044(3) 0.062(4) 0.059(4) 0.007(3) -0.009(3) -0.011(3)
O4P_3 0.064(4) 0.060(3) 0.044(3) 0.007(3) 0.000(3) 0.002(3)
O4R_3 0.035(3) 0.048(3) 0.055(3) -0.006(3) -0.011(3) 0.003(2)
O5P_3 0.059(4) 0.058(3) 0.064(4) 0.012(3) -0.017(3) -0.007(3)
O5R_3 0.106(6) 0.064(4) 0.109(6) 0.009(4) -0.041(5) 0.004(4)
O23_3 0.113(6) 0.071(4) 0.125(7) 0.021(5) 0.005(5) -0.004(4)
O34_3 0.054(4) 0.070(4) 0.083(5) -0.021(4) 0.006(3) -0.016(3)
O73_3 0.115(6) 0.065(4) 0.060(4) -0.007(3) -0.025(4) 0.001(4)
O84_3 0.054(4) 0.082(4) 0.078(5) 0.002(4) -0.010(4) -0.004(3)
O134_3 0.110(6) 0.114(6) 0.120(7) -0.004(5) 0.008(6) -0.007(5)
O174_3 0.086(5) 0.168(7) 0.061(4) 0.016(5) 0.000(4) 0.065(5)
O183_3 0.065(4) 0.067(4) 0.050(3) -0.009(3) -0.004(3) 0.003(3)
Cl3_3 0.0527(15) 0.113(2) 0.0548(15) 0.0088(15) 0.0091(12) 0.0090(14)
P3_3 0.0379(12) 0.0561(13) 0.0424(12) 0.0062(11) -0.0056(10) -0.0121(10)
Co3_3 0.0241(6) 0.0359(6) 0.0335(6) -0.0015(5) -0.0003(5) -0.0009(5)
C1_4 0.080(6) 0.120(5) 0.044(5) -0.010(5) 0.008(4) 0.038(5)
C1A_4 0.077(6) 0.123(8) 0.045(5) 0.003(5) 0.014(4) 0.034(6)
C1R_4 0.057(5) 0.043(4) 0.052(5) 0.007(4) -0.012(4) -0.001(3)
C1V_4 0.072(6) 0.092(6) 0.044(4) 0.013(4) 0.001(4) 0.032(5)
C2_4 0.087(6) 0.141(6) 0.060(5) 0.003(6) 0.008(4) 0.057(5)
C2A_4 0.097(7) 0.168(9) 0.073(6) 0.002(7) 0.016(6) 0.063(7)
C2B_4 0.062(5) 0.055(4) 0.045(4) 0.006(4) 0.009(4) 0.012(4)
C2R_4 0.057(5) 0.042(4) 0.044(4) -0.004(3) -0.005(4) 0.004(3)
C2V_4 0.078(6) 0.086(6) 0.047(5) 0.008(4) 0.000(5) 0.017(5)
C3_4 0.101(7) 0.133(6) 0.083(6) -0.002(5) -0.003(5) 0.059(5)
C3R_4 0.045(4) 0.045(4) 0.044(4) 0.003(3) -0.008(3) -0.003(3)
C4_4 0.094(6) 0.108(6) 0.058(6) 0.003(5) -0.006(5) 0.055(5)
C4B_4 0.077(6) 0.063(4) 0.050(5) 0.007(4) 0.007(4) 0.032(5)
C4R_4 0.038(4) 0.052(4) 0.056(5) 0.004(4) 0.004(4) 0.000(3)
C5_4 0.115(7) 0.088(6) 0.071(6) -0.003(5) -0.006(5) 0.054(5)
C5B_4 0.069(6) 0.064(5) 0.061(5) 0.004(4) 0.009(4) 0.023(5)
C5R_4 0.061(6) 0.082(6) 0.099(7) 0.018(6) 0.007(5) 0.020(5)
C6_4 0.113(6) 0.080(5) 0.056(5) 0.003(5) -0.010(5) 0.039(5)
C6B_4 0.063(6) 0.064(5) 0.054(5) 0.003(4) 0.013(4) 0.012(4)
C7_4 0.120(6) 0.063(5) 0.056(5) -0.005(4) -0.012(5) 0.028(5)
C7A_4 0.134(9) 0.074(5) 0.074(7) -0.013(5) -0.018(6) 0.032(6)
C7B_4 0.039(5) 0.058(4) 0.057(5) 0.006(4) 0.002(4) 0.000(4)
C8_4 0.120(6) 0.061(5) 0.062(6) 0.008(5) -0.010(5) 0.023(4)
C8B_4 0.049(5) 0.057(4) 0.046(4) 0.009(3) 0.007(4) 0.010(4)
C9_4 0.093(6) 0.063(4) 0.065(6) -0.001(5) -0.011(5) 0.022(4)
C9B_4 0.060(5) 0.063(4) 0.042(4) 0.009(4) 0.017(4) 0.010(4)
C10_4 0.085(6) 0.054(4) 0.069(6) 0.011(5) 0.006(5) 0.010(4)
C10B_4 0.103(8) 0.065(5) 0.078(7) 0.006(5) 0.003(6) 0.028(5)
C11_4 0.064(5) 0.052(4) 0.075(6) 0.006(4) 0.005(5) 0.013(4)
C11B_4 0.071(6) 0.068(5) 0.084(6) -0.016(5) 0.000(5) 0.026(5)
C12_4 0.071(5) 0.052(5) 0.094(6) 0.016(5) 0.017(5) 0.006(4)
C12A_4 0.077(6) 0.086(7) 0.166(9) 0.018(7) 0.009(7) 0.002(5)
C12B_4 0.115(8) 0.083(7) 0.089(5) 0.015(5) 0.050(6) 0.015(6)
C13_4 0.050(4) 0.051(4) 0.058(5) 0.010(4) 0.014(4) 0.010(4)
C14_4 0.050(4) 0.065(4) 0.042(5) 0.001(4) 0.000(4) 0.012(3)
C15_4 0.045(4) 0.072(4) 0.034(4) 0.014(4) 0.002(4) 0.011(4)
C16_4 0.048(4) 0.093(5) 0.032(4) 0.010(4) 0.000(4) 0.011(4)
C17_4 0.052(5) 0.102(5) 0.040(4) 0.001(4) -0.006(4) 0.003(4)
C17B_4 0.069(6) 0.109(7) 0.049(5) 0.001(5) -0.013(5) 0.003(5)
C18_4 0.050(5) 0.129(6) 0.051(5) -0.006(5) 0.002(4) 0.014(4)
C19_4 0.055(5) 0.116(5) 0.054(5) 0.000(5) -0.002(4) 0.027(4)
C21_4 0.091(7) 0.153(8) 0.074(6) 0.000(6) 0.004(5) 0.043(6)
C22_4 0.086(7) 0.136(8) 0.087(7) 0.022(7) 0.000(5) 0.029(6)
C31_4 0.124(9) 0.157(8) 0.092(7) -0.021(6) 0.013(7) 0.048(7)
C32_4 0.133(8) 0.117(6) 0.131(8) -0.026(6) -0.003(7) 0.036(6)
C33_4 0.093(5) 0.100(5) 0.093(6) 0.000(5) 0.014(5) -0.001(5)
C51_4 0.117(8) 0.110(7) 0.092(8) 0.017(6) -0.008(7) 0.056(6)
C71_4 0.100(7) 0.060(5) 0.061(5) -0.007(4) -0.011(4) 0.027(5)
C72_4 0.096(6) 0.059(5) 0.057(5) -0.001(4) -0.018(5) 0.027(5)
C81_4 0.137(7) 0.071(6) 0.087(7) 0.014(6) -0.022(6) 0.007(6)
C82_4 0.146(7) 0.125(9) 0.126(7) -0.026(7) -0.030(7) 0.000(8)
C83_4 0.128(9) 0.138(8) 0.144(9) -0.027(7) -0.010(7) 0.028(8)
C131_4 0.052(5) 0.064(5) 0.069(5) 0.000(4) -0.009(4) 0.004(4)
C132_4 0.046(5) 0.070(5) 0.075(6) 0.000(4) -0.003(5) -0.001(4)
C133_4 0.045(5) 0.056(5) 0.073(6) 0.015(4) -0.003(4) 0.006(4)
C151_4 0.051(5) 0.069(5) 0.067(6) 0.015(5) 0.002(5) 0.000(4)
C171_4 0.037(5) 0.106(6) 0.055(5) 0.013(5) -0.005(4) -0.021(4)
C172_4 0.059(6) 0.091(6) 0.053(5) 0.008(4) -0.013(4) -0.002(4)
C173_4 0.065(5) 0.065(5) 0.052(5) 0.001(4) 0.007(4) -0.011(4)
C175_4 0.116(8) 0.060(5) 0.118(7) -0.006(5) -0.027(6) 0.013(5)
C176_4 0.095(6) 0.036(4) 0.050(5) 0.002(3) 0.004(4) 0.009(4)
C177_4 0.113(8) 0.063(5) 0.066(6) 0.009(5) 0.009(6) 0.007(5)
C181_4 0.059(5) 0.133(7) 0.075(5) 0.002(5) -0.002(5) 0.006(5)
C182_4 0.102(5) 0.112(5) 0.084(5) 0.011(4) -0.003(4) 0.005(4)
N1_4 0.082(5) 0.101(5) 0.044(4) 0.001(4) 0.004(4) 0.046(4)
N1B_4 0.051(4) 0.048(3) 0.054(4) 0.008(3) -0.004(3) 0.000(3)
N2_4 0.088(5) 0.073(4) 0.047(4) 0.005(3) -0.005(4) 0.037(3)
N3_4 0.062(4) 0.065(4) 0.040(4) 0.008(3) 0.007(3) 0.018(3)
N3B_4 0.075(5) 0.070(4) 0.037(3) 0.005(3) 0.005(3) 0.019(4)
N4_4 0.054(4) 0.096(4) 0.040(4) 0.001(4) 0.006(3) 0.025(3)
N23_4 0.117(8) 0.129(7) 0.112(7) 0.018(6) 0.019(6) 0.026(6)
N34_4 0.091(7) 0.091(6) 0.093(7) 0.004(6) 0.013(5) 0.002(6)
N73_4 0.094(6) 0.049(4) 0.063(5) -0.001(4) -0.012(4) 0.015(4)
N84_4 0.133(9) 0.182(8) 0.159(9) -0.061(8) -0.028(7) 0.025(8)
N134_4 0.079(6) 0.077(5) 0.083(5) -0.011(5) 0.025(5) 0.004(4)
N174_4 0.066(5) 0.066(4) 0.058(5) 0.004(4) 0.005(4) -0.004(4)
N183_4 0.093(5) 0.117(5) 0.087(5) 0.013(4) -0.002(4) -0.003(4)
O2P_4 0.053(4) 0.046(3) 0.055(3) 0.008(3) -0.002(3) -0.009(3)
O2R_4 0.036(3) 0.068(4) 0.053(3) 0.007(3) 0.004(3) 0.015(3)
O3P_4 0.094(5) 0.050(3) 0.090(5) -0.012(3) 0.029(4) -0.017(3)
O4P_4 0.103(5) 0.058(4) 0.074(4) -0.007(3) 0.031(4) 0.000(4)
O4R_4 0.054(4) 0.063(3) 0.067(4) 0.019(3) 0.010(3) 0.001(3)
O5P_4 0.094(5) 0.060(4) 0.066(4) 0.008(3) 0.005(4) 0.007(3)
O5R_4 0.067(5) 0.161(8) 0.146(7) 0.025(6) -0.017(5) 0.008(5)
O23_4 0.061(4) 0.088(5) 0.088(5) -0.002(4) -0.013(4) 0.006(4)
O34_4 0.090(5) 0.101(5) 0.094(5) 0.004(5) 0.009(5) -0.003(5)
O73_4 0.105(5) 0.104(6) 0.072(5) 0.005(4) -0.007(4) 0.040(5)
O84_4 0.160(9) 0.188(7) 0.155(8) 0.013(7) -0.003(7) 0.025(8)
O134_4 0.122(7) 0.103(5) 0.101(6) -0.008(5) 0.007(5) -0.044(5)
O174_4 0.075(5) 0.068(4) 0.055(5) 0.004(4) -0.002(4) 0.003(4)
O183_4 0.093(5) 0.124(5) 0.094(5) 0.020(4) 0.000(4) 0.001(4)
Cl4_4 0.128(3) 0.103(2) 0.0476(15) -0.0020(15) -0.0123(17) 0.040(2)
P4_4 0.0780(18) 0.0359(11) 0.0578(15) -0.0014(11) 0.0132(14) -0.0045(11)
Co4_4 0.0719(11) 0.0840(11) 0.0354(8) 0.0063(8) 0.0035(8) 0.0397(9)
C33A_4 0.090(6) 0.103(5) 0.096(6) 0.001(5) 0.010(5) 0.002(5)
O34A_4 0.096(5) 0.107(5) 0.096(6) 0.004(5) 0.014(5) 0.004(5)
N34A_4 0.086(6) 0.094(5) 0.094(6) 0.002(5) 0.013(5) -0.006(5)
C17A_4 0.066(5) 0.068(5) 0.056(5) 0.005(4) 0.002(4) -0.007(4)
N17A_4 0.065(5) 0.072(5) 0.060(5) -0.005(4) 0.004(4) -0.003(4)
O17A_4 0.064(5) 0.064(5) 0.061(5) 0.003(4) 0.004(4) -0.006(4)
C18A_4 0.095(5) 0.112(5) 0.090(5) 0.014(4) 0.005(4) 0.004(5)
O18A_4 0.092(5) 0.107(6) 0.080(5) 0.023(5) 0.019(5) 0.019(5)
O1 0.078(5) 0.071(4) 0.094(5) 0.006(4) -0.010(4) 0.009(4)
O2 0.045(4) 0.072(4) 0.090(5) -0.008(4) 0.002(4) 0.009(3)
O3 0.064(4) 0.067(4) 0.062(4) 0.002(3) -0.017(3) -0.006(3)
O4 0.125(6) 0.067(4) 0.067(4) -0.012(4) -0.032(4) 0.015(4)
O5 0.097(6) 0.081(5) 0.100(6) 0.005(4) -0.035(5) -0.021(4)
O6 0.083(5) 0.135(7) 0.095(6) -0.005(5) -0.003(5) 0.000(5)
O7 0.152(8) 0.114(6) 0.168(8) -0.044(6) -0.072(7) 0.023(6)
O8 0.080(5) 0.147(7) 0.075(5) 0.012(5) 0.024(4) 0.023(5)
O9 0.092(6) 0.103(6) 0.106(6) -0.007(5) -0.028(5) -0.009(5)
O10 0.109(6) 0.111(6) 0.144(7) -0.016(6) -0.009(6) 0.013(5)
O11 0.134(7) 0.134(7) 0.151(8) -0.026(7) -0.003(7) 0.029(6)
O12 0.101(6) 0.074(5) 0.096(5) 0.011(4) -0.009(5) 0.012(4)
O13 0.092(6) 0.110(6) 0.085(5) 0.011(5) -0.012(5) 0.008(5)
O14 0.105(6) 0.091(5) 0.081(5) -0.002(4) 0.017(5) -0.002(5)
O15 0.100(6) 0.087(5) 0.075(5) 0.008(4) 0.016(4) 0.001(4)
O16 0.082(5) 0.115(6) 0.117(6) 0.026(5) -0.006(5) 0.001(5)
O17 0.126(7) 0.111(6) 0.132(7) 0.049(6) 0.030(6) 0.031(5)
O18 0.087(5) 0.096(5) 0.089(5) -0.002(5) -0.005(4) -0.004(4)
O19 0.112(6) 0.103(6) 0.126(7) -0.049(5) -0.028(6) -0.005(5)
O20 0.138(7) 0.082(5) 0.121(7) 0.023(5) 0.046(6) 0.020(5)
O21 0.106(6) 0.081(5) 0.111(6) 0.008(5) 0.021(5) 0.005(5)
O22 0.105(6) 0.133(7) 0.120(7) 0.004(6) 0.001(6) -0.026(6)
O23 0.089(5) 0.087(5) 0.085(5) -0.017(4) -0.003(4) 0.018(4)
O24 0.151(8) 0.126(7) 0.100(6) 0.033(6) -0.030(6) -0.025(6)
O25 0.087(5) 0.141(7) 0.092(6) -0.018(5) 0.007(5) -0.004(5)
O26 0.105(6) 0.140(7) 0.103(6) -0.007(6) -0.006(5) 0.013(6)
O27 0.150(8) 0.101(6) 0.114(7) -0.039(5) 0.015(6) -0.007(6)
O28 0.139(7) 0.130(7) 0.140(7) 0.024(6) 0.039(6) 0.051(6)
O29 0.117(7) 0.110(6) 0.142(7) 0.008(6) 0.012(6) -0.009(6)
O30 0.115(6) 0.115(6) 0.108(6) 0.010(5) -0.011(6) -0.016(5)
O31 0.141(8) 0.106(6) 0.157(8) 0.038(6) 0.001(7) -0.018(6)
O32 0.108(7) 0.161(8) 0.121(7) 0.028(6) -0.008(6) 0.002(6)
O33 0.114(7) 0.149(8) 0.191(9) 0.020(7) -0.031(7) -0.009(6)
O34 0.156(8) 0.143(8) 0.152(8) 0.023(7) -0.010(7) -0.023(7)
O35 0.158(9) 0.161(8) 0.157(8) -0.023(7) 0.000(7) -0.029(7)
O36 0.174(9) 0.170(9) 0.179(9) 0.001(8) 0.030(8) -0.021(8)
O37 0.168(9) 0.154(8) 0.181(9) 0.017(8) 0.005(8) -0.010(7)
O38 0.142(8) 0.190(9) 0.197(10) 0.002(8) 0.026(8) 0.023(8)
O39 0.210(10) 0.138(8) 0.146(8) 0.017(7) -0.016(8) -0.002(8)
O40 0.197(10) 0.188(10) 0.208(10) 0.026(8) 0.024(9) 0.027(8)
O41 0.211(10) 0.190(10) 0.191(10) -0.009(8) 0.033(9) -0.041(8)
O42 0.171(8) 0.111(7) 0.159(8) 0.019(6) 0.038(7) -0.022(6)
O43 0.221(11) 0.198(10) 0.192(10) 0.003(9) 0.010(9) 0.016(9)
O44 0.172(9) 0.184(9) 0.148(8) 0.005(8) -0.014(8) 0.025(8)
O45 0.223(9) 0.110(6) 0.126(7) 0.027(6) -0.064(7) -0.044(7)
O46 0.184(10) 0.213(10) 0.199(10) 0.033(9) -0.006(8) -0.016(8)
O47 0.166(9) 0.175(9) 0.182(9) 0.036(8) 0.024(8) 0.025(8)
O48 0.218(11) 0.229(11) 0.183(10) 0.001(9) -0.005(9) 0.031(9)
O49 0.173(10) 0.192(10) 0.227(11) 0.025(9) -0.003(8) -0.018(8)
O50 0.248(13) 0.248(13) 0.269(13) 0.011(10) -0.001(10) -0.013(10)
O51 0.228(11) 0.190(10) 0.207(11) -0.012(9) -0.009(9) 0.024(9)
O52 0.238(13) 0.287(13) 0.251(13) 0.015(10) -0.003(10) -0.020(10)
O53 0.215(11) 0.223(11) 0.228(12) -0.011(9) -0.001(9) -0.002(9)
O54 0.187(11) 0.259(12) 0.230(12) 0.015(9) -0.031(9) -0.003(9)
O55 0.187(9) 0.186(9) 0.160(9) 0.026(8) -0.034(8) -0.013(8)
O56 0.236(11) 0.202(11) 0.192(10) 0.024(9) 0.017(9) -0.017(9)
O57 0.268(13) 0.270(13) 0.259(13) 0.010(10) -0.007(10) -0.006(10)
O58 0.237(12) 0.230(12) 0.249(12) -0.001(9) 0.016(9) -0.026(9)
O59 0.292(16) 0.302(16) 0.333(16) -0.007(10) -0.003(10) 0.033(10)
O60 0.302(16) 0.313(16) 0.304(16) -0.009(10) -0.011(10) -0.006(10)
O61 0.080(8) 0.070(8) 0.081(8) 0.010(7) 0.009(7) 0.012(7)
O62 0.056(7) 0.085(7) 0.065(7) 0.002(6) 0.006(6) 0.002(6)
O63 0.112(10) 0.122(10) 0.087(9) -0.005(8) 0.008(8) 0.033(8)
O64 0.103(10) 0.116(10) 0.098(9) 0.005(8) 0.007(8) -0.016(8)
O65 0.113(10) 0.128(10) 0.135(11) -0.024(9) -0.005(9) -0.011(9)
O66 0.073(8) 0.094(8) 0.098(8) 0.011(7) -0.002(7) 0.009(7)
O67 0.095(7) 0.074(7) 0.074(8) -0.007(7) -0.009(7) 0.019(7)
O68 0.090(9) 0.094(9) 0.098(9) 0.015(7) -0.011(7) 0.005(7)
O69 0.108(8) 0.104(9) 0.104(9) -0.004(8) 0.010(8) -0.008(8)
O70 0.092(9) 0.101(9) 0.096(9) 0.010(7) -0.007(7) 0.013(7)
O71 0.087(7) 0.080(8) 0.080(8) 0.001(7) -0.003(7) 0.011(7)
O72 0.105(8) 0.088(8) 0.107(9) 0.007(8) 0.014(8) -0.012(7)
O73 0.127(10) 0.138(11) 0.118(9) -0.008(8) -0.003(8) -0.001(9)
O74 0.080(8) 0.097(8) 0.080(7) -0.009(7) 0.009(6) -0.021(7)
O75 0.113(11) 0.139(12) 0.121(11) 0.032(8) 0.006(9) -0.014(9)
O76 0.176(14) 0.163(14) 0.179(14) -0.004(10) 0.007(10) -0.008(10)
